data_1550215
loop_
_publ_author_name
'Roy, Lisa'
'Al-Afyouni, Malik H.'
'DeRosha, Daniel E.'
'Mondal, Bhaskar'
'DiMucci, Ida M.'
'Lancaster, Kyle M.'
'Shearer, Jason'
'Bill, Eckhard'
'Brennessel, William W.'
'Neese, Frank'
'Ye, Shengfa'
'Holland, Patrick L.'

_publ_section_title
;
 Reduction of CO2 by a masked two-coordinate cobalt(i) complex and
 characterization of a proposed oxodicobalt(ii) intermediate
;
_journal_name_full 'Chemical Science'
_journal_paper_doi 10.1039/C8SC02599A
_journal_year 2019
_chemical_formula_moiety 'C71 H106 Co2 N4 O3'
_chemical_formula_sum 'C71 H106 Co2 N4 O3'
_chemical_formula_weight 1181.46
_chemical_name_common holma06
_chemical_name_systematic bis(diketiminate-cobalt(II))(mu-carbonato)
_chemical_properties_physical Air-sensitive,Moisture-sensitive,Hygroscopic,Oxygen-sensitive
_space_group_IT_number 9
_symmetry_cell_setting monoclinic
_symmetry_space_group_name_Hall 'C -2yc'
_symmetry_space_group_name_H-M 'C 1 c 1'
_atom_sites_solution_hydrogens geom
_atom_sites_solution_primary direct
_atom_sites_solution_secondary difmap
_audit_creation_method SHELXL-97
_audit_update_record
;
2018-03-13 deposited with the CCDC.
2018-10-23 downloaded from the CCDC.
;
_cell_angle_alpha 90.00
_cell_angle_beta 114.237(2)
_cell_angle_gamma 90.00
_cell_formula_units_Z 8
_cell_length_a 20.919(2)
_cell_length_b 28.234(3)
_cell_length_c 24.420(3)
_cell_measurement_reflns_used 3821
_cell_measurement_temperature 100.0(5)
_cell_measurement_theta_max 25.25
_cell_measurement_theta_min 2.33
_cell_volume 13152(2)
_computing_cell_refinement 'SAINT (Bruker, 2009)'
_computing_data_collection 'APEX2 (Bruker, 2012)'
_computing_data_reduction 'SAINT (Bruker, 2009)'
_computing_molecular_graphics 'SHELXTL (Sheldrick, 2008)'
_computing_publication_material 'SHELXTL (Sheldrick, 2008)'
_computing_structure_refinement 'SHELXL-97 (Sheldrick, 2008)'
_computing_structure_solution 'SIR97 (Altomare et al., 1999)'
_diffrn_ambient_temperature 100.0(5)
_diffrn_measured_fraction_theta_full 0.999
_diffrn_measured_fraction_theta_max 0.999
_diffrn_measurement_device_type 'Bruker SMART APEX II CCD Platform'
_diffrn_measurement_method '\w scans'
_diffrn_radiation_monochromator graphite
_diffrn_radiation_source 'fine-focus sealed tube'
_diffrn_radiation_type MoK\a
_diffrn_radiation_wavelength 0.71073
_diffrn_reflns_av_R_equivalents 0.1037
_diffrn_reflns_av_sigmaI/netI 0.1308
_diffrn_reflns_limit_h_max 29
_diffrn_reflns_limit_h_min -29
_diffrn_reflns_limit_k_max 39
_diffrn_reflns_limit_k_min -39
_diffrn_reflns_limit_l_max 33
_diffrn_reflns_limit_l_min -33
_diffrn_reflns_number 102642
_diffrn_reflns_theta_full 29.57
_diffrn_reflns_theta_max 29.57
_diffrn_reflns_theta_min 1.82
_diffrn_standards_number 0
_exptl_absorpt_coefficient_mu 0.552
_exptl_absorpt_correction_T_max 0.9468
_exptl_absorpt_correction_T_min 0.8431
_exptl_absorpt_correction_type multi-scan
_exptl_absorpt_process_details 'SADABS (Sheldrick, 2008)'
_exptl_crystal_colour red
_exptl_crystal_density_diffrn 1.193
_exptl_crystal_density_method 'not measured'
_exptl_crystal_description block
_exptl_crystal_F_000 5104
_exptl_crystal_size_max 0.32
_exptl_crystal_size_mid 0.20
_exptl_crystal_size_min 0.10
_refine_diff_density_max 1.272
_refine_diff_density_min -0.844
_refine_diff_density_rms 0.076
_refine_ls_abs_structure_details 'Flack H D (1983), 17737 Friedel pairs, Acta Cryst. A39, 876-881'
_refine_ls_abs_structure_Flack 0.000(11)
_refine_ls_extinction_method none
_refine_ls_goodness_of_fit_ref 0.973
_refine_ls_hydrogen_treatment constr
_refine_ls_matrix_type full
_refine_ls_number_parameters 1511
_refine_ls_number_reflns 36193
_refine_ls_number_restraints 15
_refine_ls_restrained_S_all 0.974
_refine_ls_R_factor_all 0.1182
_refine_ls_R_factor_gt 0.0603
_refine_ls_shift/su_max 0.001
_refine_ls_shift/su_mean 0.000
_refine_ls_structure_factor_coef Fsqd
_refine_ls_weighting_details 'calc w=1/[\s^2^(Fo^2^)+(0.0435P)^2^+0.0000P] where P=(Fo^2^+2Fc^2^)/3'
_refine_ls_weighting_scheme calc
_refine_ls_wR_factor_gt 0.1053
_refine_ls_wR_factor_ref 0.1260
_reflns_number_gt 22440
_reflns_number_total 36193
_reflns_threshold_expression >2sigma(I)
_cod_data_source_file c8sc02599a2.cif
_cod_data_source_block 4
_cod_original_cell_volume 13152(3)
_cod_database_code 1550215

loop_
_symmetry_equiv_pos_as_xyz
'x, y, z'
'x, -y, z+1/2'
'x+1/2, y+1/2, z'
'x+1/2, -y+1/2, z+1/2'

loop_
_atom_site_label
_atom_site_type_symbol
_atom_site_fract_x
_atom_site_fract_y
_atom_site_fract_z
_atom_site_U_iso_or_equiv
_atom_site_adp_type
_atom_site_occupancy
_atom_site_symmetry_multiplicity
_atom_site_calc_flag
_atom_site_refinement_flags
_atom_site_disorder_assembly
_atom_site_disorder_group
Co1 Co 0.23386(3) 0.937523(18) 0.80356(2) 0.02305(12) Uani 1 1 d D . .
Co2 Co 0.35140(3) 0.794562(17) 0.79385(2) 0.02043(12) Uani 1 1 d D . .
C1 C 0.2679(4) 0.8466(2) 0.8095(3) 0.0241(14) Uani 0.765(10) 1 d PD A 1
O1 O 0.2232(3) 0.87197(14) 0.8192(4) 0.0333(14) Uani 0.765(10) 1 d PD A 1
O2 O 0.3140(3) 0.86507(17) 0.7934(2) 0.0336(14) Uani 0.765(10) 1 d PD A 1
O3 O 0.2698(3) 0.80100(18) 0.8151(4) 0.0243(11) Uani 0.765(10) 1 d PD A 1
C1' C 0.2632(11) 0.8561(9) 0.8071(8) 0.0241(14) Uani 0.235(10) 1 d PD A 5
O1' O 0.2076(12) 0.8725(4) 0.8101(18) 0.0333(14) Uani 0.235(10) 1 d PD A 5
O2' O 0.3005(8) 0.8850(4) 0.7924(9) 0.0336(14) Uani 0.235(10) 1 d PD A 5
O3' O 0.2771(12) 0.8125(7) 0.8189(15) 0.0243(11) Uani 0.235(10) 1 d PD A 5
N11 N 0.26756(15) 0.98194(11) 0.87027(14) 0.0202(7) Uani 1 1 d . A .
N21 N 0.16146(15) 0.97546(10) 0.74371(13) 0.0174(6) Uani 1 1 d . A .
C11 C 0.2399(2) 1.05139(13) 0.92543(17) 0.0238(8) Uani 1 1 d . A .
C21 C 0.22684(19) 1.01811(12) 0.87149(17) 0.0188(8) Uani 1 1 d . . .
C31 C 0.16500(19) 1.02847(12) 0.82112(16) 0.0198(8) Uani 1 1 d . A .
H31A H 0.1377 1.0521 0.8292 0.024 Uiso 1 1 calc R . .
C41 C 0.13359(18) 1.01222(13) 0.76129(16) 0.0185(8) Uani 1 1 d . . .
C51 C 0.06497(19) 1.03962(14) 0.72203(17) 0.0231(8) Uani 1 1 d . A .
C61 C 0.3074(2) 1.04480(15) 0.98360(17) 0.0305(10) Uani 1 1 d . . .
H61A H 0.3066 1.0666 1.0146 0.046 Uiso 1 1 calc R A .
H61B H 0.3485 1.0516 0.9752 0.046 Uiso 1 1 calc R . .
H61C H 0.3099 1.0121 0.9978 0.046 Uiso 1 1 calc R . .
C71 C 0.1781(2) 1.04546(14) 0.94433(18) 0.0283(9) Uani 1 1 d . . .
H71A H 0.1842 1.0673 0.9773 0.042 Uiso 1 1 calc R A .
H71B H 0.1771 1.0128 0.9576 0.042 Uiso 1 1 calc R . .
H71C H 0.1339 1.0525 0.9100 0.042 Uiso 1 1 calc R . .
C81 C 0.2423(2) 1.10310(13) 0.90640(18) 0.0270(9) Uani 1 1 d . . .
H81A H 0.2536 1.1239 0.9412 0.041 Uiso 1 1 calc R A .
H81B H 0.1965 1.1119 0.8752 0.041 Uiso 1 1 calc R . .
H81C H 0.2783 1.1064 0.8907 0.041 Uiso 1 1 calc R . .
C91 C 0.02673(19) 1.02648(14) 0.65544(17) 0.0268(9) Uani 1 1 d . . .
H91A H -0.0173 1.0442 0.6376 0.040 Uiso 1 1 calc R A .
H91B H 0.0167 0.9924 0.6518 0.040 Uiso 1 1 calc R . .
H91C H 0.0564 1.0344 0.6344 0.040 Uiso 1 1 calc R . .
C101 C 0.0824(2) 1.09310(13) 0.72376(18) 0.0278(9) Uani 1 1 d . . .
H10A H 0.0406 1.1104 0.6970 0.042 Uiso 1 1 calc R A .
H10B H 0.1202 1.0977 0.7105 0.042 Uiso 1 1 calc R . .
H10C H 0.0972 1.1050 0.7649 0.042 Uiso 1 1 calc R . .
C111 C 0.0126(2) 1.03181(15) 0.75062(19) 0.0294(9) Uani 1 1 d . . .
H11A H -0.0301 1.0501 0.7286 0.044 Uiso 1 1 calc R A .
H11B H 0.0337 1.0422 0.7926 0.044 Uiso 1 1 calc R . .
H11C H 0.0008 0.9981 0.7489 0.044 Uiso 1 1 calc R . .
C12 C 0.3359(2) 0.97252(14) 0.91595(17) 0.0229(9) Uani 1 1 d . . .
C22 C 0.3934(2) 0.99771(15) 0.91623(18) 0.0283(9) Uani 1 1 d . A .
C32 C 0.4598(2) 0.98613(16) 0.9583(2) 0.0366(11) Uani 1 1 d . . .
H32A H 0.4995 1.0029 0.9589 0.044 Uiso 1 1 calc R A .
C42 C 0.4688(2) 0.95072(17) 0.9990(2) 0.0386(11) Uani 1 1 d . A .
H42A H 0.5146 0.9435 1.0279 0.046 Uiso 1 1 calc R . .
C52 C 0.4126(2) 0.92558(15) 0.99874(18) 0.0324(11) Uani 1 1 d . . .
H52A H 0.4200 0.9014 1.0277 0.039 Uiso 1 1 calc R A .
C62 C 0.3446(2) 0.93503(14) 0.95647(18) 0.0269(9) Uani 1 1 d . A .
C72 C 0.3854(2) 1.03656(15) 0.8712(2) 0.0327(10) Uani 1 1 d . . .
H72A H 0.3356 1.0476 0.8551 0.039 Uiso 1 1 calc R A .
C82 C 0.3983(3) 1.01732(19) 0.8184(2) 0.0511(13) Uani 1 1 d . A .
H82A H 0.3663 0.9908 0.8001 0.077 Uiso 1 1 calc R . .
H82B H 0.4469 1.0063 0.8325 0.077 Uiso 1 1 calc R . .
H82C H 0.3900 1.0424 0.7885 0.077 Uiso 1 1 calc R . .
C92 C 0.4316(3) 1.07934(17) 0.8985(2) 0.0489(13) Uani 1 1 d . A .
H92A H 0.4186 1.1051 0.8690 0.073 Uiso 1 1 calc R . .
H92B H 0.4808 1.0708 0.9099 0.073 Uiso 1 1 calc R . .
H92C H 0.4251 1.0897 0.9341 0.073 Uiso 1 1 calc R . .
C102 C 0.2858(2) 0.90608(14) 0.95972(18) 0.0272(9) Uani 1 1 d . . .
H10D H 0.2425 0.9131 0.9229 0.033 Uiso 1 1 calc R A .
C112 C 0.2708(3) 0.91785(16) 1.0142(2) 0.0418(12) Uani 1 1 d . A .
H11D H 0.2546 0.9507 1.0113 0.063 Uiso 1 1 calc R . .
H11E H 0.3136 0.9139 1.0509 0.063 Uiso 1 1 calc R . .
H11F H 0.2343 0.8966 1.0153 0.063 Uiso 1 1 calc R . .
C122 C 0.3004(2) 0.85304(14) 0.9601(2) 0.0366(11) Uani 1 1 d . A .
H12A H 0.3135 0.8454 0.9269 0.055 Uiso 1 1 calc R . .
H12B H 0.2582 0.8353 0.9554 0.055 Uiso 1 1 calc R . .
H12C H 0.3389 0.8444 0.9983 0.055 Uiso 1 1 calc R . .
C13 C 0.13698(19) 0.95882(13) 0.68224(16) 0.0185(8) Uani 1 1 d . . .
C23 C 0.0926(2) 0.91906(13) 0.66392(17) 0.0234(8) Uani 1 1 d . A .
C33 C 0.0722(2) 0.90380(14) 0.60446(18) 0.0265(9) Uani 1 1 d . . .
H33A H 0.0412 0.8776 0.5905 0.032 Uiso 1 1 calc R A .
C43 C 0.0955(2) 0.92527(14) 0.56618(18) 0.0284(9) Uani 1 1 d . A .
H43A H 0.0810 0.9138 0.5263 0.034 Uiso 1 1 calc R . .
C53 C 0.1398(2) 0.96343(14) 0.58501(17) 0.0258(9) Uani 1 1 d . . .
H53A H 0.1560 0.9780 0.5580 0.031 Uiso 1 1 calc R A .
C63 C 0.16154(19) 0.98121(13) 0.64332(17) 0.0212(8) Uani 1 1 d . A .
C73 C 0.0652(2) 0.89309(14) 0.70393(19) 0.0319(10) Uani 1 1 d . . .
H73A H 0.0896 0.9058 0.7456 0.038 Uiso 1 1 calc R A .
C83 C -0.0143(2) 0.89966(17) 0.6838(2) 0.0431(12) Uani 1 1 d . A .
H83A H -0.0249 0.9334 0.6842 0.065 Uiso 1 1 calc R . .
H83B H -0.0295 0.8826 0.7114 0.065 Uiso 1 1 calc R . .
H83C H -0.0391 0.8871 0.6431 0.065 Uiso 1 1 calc R . .
C93 C 0.0808(3) 0.84008(15) 0.7053(2) 0.0435(12) Uani 1 1 d . A .
H93A H 0.1313 0.8353 0.7183 0.065 Uiso 1 1 calc R . .
H93B H 0.0558 0.8267 0.6650 0.065 Uiso 1 1 calc R . .
H93C H 0.0653 0.8242 0.7334 0.065 Uiso 1 1 calc R . .
C103 C 0.2115(2) 1.02341(14) 0.66066(17) 0.0239(8) Uani 1 1 d . . .
H10E H 0.2189 1.0335 0.7021 0.029 Uiso 1 1 calc R A .
C113 C 0.2828(2) 1.00970(16) 0.6621(2) 0.0345(10) Uani 1 1 d . A .
H11G H 0.3031 0.9841 0.6911 0.052 Uiso 1 1 calc R . .
H11H H 0.3140 1.0372 0.6738 0.052 Uiso 1 1 calc R . .
H11I H 0.2769 0.9990 0.6221 0.052 Uiso 1 1 calc R . .
C123 C 0.1822(2) 1.06543(14) 0.61916(19) 0.0317(10) Uani 1 1 d . A .
H12D H 0.1373 1.0749 0.6195 0.047 Uiso 1 1 calc R . .
H12E H 0.1750 1.0566 0.5782 0.047 Uiso 1 1 calc R . .
H12F H 0.2152 1.0919 0.6329 0.047 Uiso 1 1 calc R . .
N14 N 0.33542(15) 0.75605(10) 0.72307(13) 0.0181(6) Uani 1 1 d . A .
N24 N 0.44074(16) 0.76696(11) 0.84636(14) 0.0212(7) Uani 1 1 d . A .
C14 C 0.3719(2) 0.69360(14) 0.66486(18) 0.0256(9) Uani 1 1 d . A .
C24 C 0.38138(19) 0.72479(13) 0.72055(16) 0.0190(8) Uani 1 1 d . . .
C34 C 0.44530(19) 0.71685(13) 0.76970(17) 0.0232(8) Uani 1 1 d . A .
H34A H 0.4751 0.6953 0.7615 0.028 Uiso 1 1 calc R . .
C44 C 0.47418(19) 0.73444(13) 0.82874(17) 0.0212(8) Uani 1 1 d . . .
C54 C 0.5465(2) 0.71136(15) 0.86810(17) 0.0269(9) Uani 1 1 d . A .
C64 C 0.4318(2) 0.70536(16) 0.64632(19) 0.0365(11) Uani 1 1 d . . .
H64A H 0.4294 0.6842 0.6138 0.055 Uiso 1 1 calc R A .
H64B H 0.4768 0.7011 0.6808 0.055 Uiso 1 1 calc R . .
H64C H 0.4273 0.7383 0.6325 0.055 Uiso 1 1 calc R . .
C74 C 0.3039(2) 0.69916(14) 0.60737(17) 0.0282(9) Uani 1 1 d . . .
H74A H 0.3065 0.6791 0.5756 0.042 Uiso 1 1 calc R A .
H74B H 0.2984 0.7323 0.5944 0.042 Uiso 1 1 calc R . .
H74C H 0.2637 0.6896 0.6156 0.042 Uiso 1 1 calc R . .
C84 C 0.3764(2) 0.64149(14) 0.68309(19) 0.0345(10) Uani 1 1 d . . .
H84A H 0.3703 0.6215 0.6485 0.052 Uiso 1 1 calc R A .
H84B H 0.3394 0.6344 0.6967 0.052 Uiso 1 1 calc R . .
H84C H 0.4223 0.6352 0.7157 0.052 Uiso 1 1 calc R . .
C94 C 0.5360(2) 0.65747(15) 0.8695(2) 0.0364(11) Uani 1 1 d . . .
H94A H 0.5810 0.6423 0.8933 0.055 Uiso 1 1 calc R A .
H94B H 0.5172 0.6450 0.8284 0.055 Uiso 1 1 calc R . .
H94C H 0.5029 0.6508 0.8876 0.055 Uiso 1 1 calc R . .
C104 C 0.5844(2) 0.72688(17) 0.93359(18) 0.0359(11) Uani 1 1 d . . .
H10F H 0.6273 0.7082 0.9532 0.054 Uiso 1 1 calc R A .
H10G H 0.5537 0.7218 0.9544 0.054 Uiso 1 1 calc R . .
H10H H 0.5964 0.7606 0.9352 0.054 Uiso 1 1 calc R . .
C114 C 0.5972(2) 0.72193(17) 0.8385(2) 0.0400(11) Uani 1 1 d . . .
H11J H 0.6433 0.7083 0.8629 0.060 Uiso 1 1 calc R A .
H11K H 0.6018 0.7563 0.8355 0.060 Uiso 1 1 calc R . .
H11L H 0.5790 0.7080 0.7982 0.060 Uiso 1 1 calc R . .
C15 C 0.26547(19) 0.76346(13) 0.67847(16) 0.0193(8) Uani 1 1 d . . .
C25 C 0.2106(2) 0.73538(13) 0.67893(17) 0.0219(8) Uani 1 1 d . A .
C35 C 0.1433(2) 0.74501(14) 0.63709(18) 0.0251(9) Uani 1 1 d . . .
H35A H 0.1056 0.7261 0.6367 0.030 Uiso 1 1 calc R A .
C45 C 0.1294(2) 0.78096(16) 0.59626(19) 0.0315(10) Uani 1 1 d . A .
H45A H 0.0828 0.7866 0.5679 0.038 Uiso 1 1 calc R . .
C55 C 0.1832(2) 0.80866(14) 0.59667(18) 0.0255(9) Uani 1 1 d . . .
H55A H 0.1732 0.8339 0.5687 0.031 Uiso 1 1 calc R A .
C65 C 0.2523(2) 0.80082(13) 0.63705(17) 0.0180(8) Uani 1 1 d . A .
C75 C 0.2225(2) 0.69414(13) 0.72254(17) 0.0255(9) Uani 1 1 d . . .
H75A H 0.2742 0.6902 0.7457 0.031 Uiso 1 1 calc R A .
C85 C 0.1901(2) 0.70403(15) 0.76759(19) 0.0338(10) Uani 1 1 d . A .
H85A H 0.2086 0.7339 0.7884 0.051 Uiso 1 1 calc R . .
H85B H 0.2020 0.6782 0.7969 0.051 Uiso 1 1 calc R . .
H85C H 0.1390 0.7063 0.7461 0.051 Uiso 1 1 calc R . .
C95 C 0.1934(3) 0.64757(15) 0.6903(2) 0.0406(11) Uani 1 1 d . A .
H95A H 0.2130 0.6414 0.6608 0.061 Uiso 1 1 calc R . .
H95B H 0.1422 0.6497 0.6698 0.061 Uiso 1 1 calc R . .
H95C H 0.2063 0.6217 0.7197 0.061 Uiso 1 1 calc R . .
C105 C 0.3103(2) 0.83132(14) 0.63427(18) 0.0253(9) Uani 1 1 d . . .
H10I H 0.3560 0.8176 0.6626 0.030 Uiso 1 1 calc R A .
C115 C 0.3101(3) 0.83206(16) 0.5722(2) 0.0387(11) Uani 1 1 d . A .
H11M H 0.3162 0.7998 0.5604 0.058 Uiso 1 1 calc R . .
H11N H 0.3486 0.8520 0.5726 0.058 Uiso 1 1 calc R . .
H11O H 0.2654 0.8449 0.5433 0.058 Uiso 1 1 calc R . .
C125 C 0.3059(2) 0.88179(15) 0.6544(2) 0.0375(11) Uani 1 1 d . A .
H12G H 0.3122 0.8816 0.6964 0.056 Uiso 1 1 calc R . .
H12H H 0.2599 0.8952 0.6293 0.056 Uiso 1 1 calc R . .
H12I H 0.3427 0.9011 0.6504 0.056 Uiso 1 1 calc R . .
C16 C 0.46558(18) 0.78621(13) 0.90602(16) 0.0191(8) Uani 1 1 d . . .
C26 C 0.5076(2) 0.82711(14) 0.91968(17) 0.0259(9) Uani 1 1 d . A .
C36 C 0.5300(2) 0.84569(14) 0.97723(18) 0.0276(9) Uani 1 1 d . . .
H36A H 0.5594 0.8728 0.9876 0.033 Uiso 1 1 calc R A .
C46 C 0.5106(2) 0.82577(14) 1.01943(18) 0.0286(9) Uani 1 1 d . A .
H46A H 0.5261 0.8394 1.0583 0.034 Uiso 1 1 calc R . .
C56 C 0.4685(2) 0.78568(13) 1.00530(17) 0.0248(9) Uani 1 1 d . . .
H56A H 0.4551 0.7720 1.0346 0.030 Uiso 1 1 calc R A .
C66 C 0.44555(18) 0.76526(12) 0.94822(16) 0.0182(8) Uani 1 1 d . A .
C76 C 0.5291(2) 0.85058(15) 0.8741(2) 0.0349(10) Uani 1 1 d . . .
H76A H 0.5193 0.8279 0.8402 0.042 Uiso 1 1 calc R A .
C86 C 0.6070(3) 0.8630(2) 0.8996(3) 0.0581(15) Uani 1 1 d . A .
H86A H 0.6188 0.8754 0.8675 0.087 Uiso 1 1 calc R . .
H86B H 0.6348 0.8345 0.9167 0.087 Uiso 1 1 calc R . .
H86C H 0.6173 0.8870 0.9311 0.087 Uiso 1 1 calc R . .
C96 C 0.4858(3) 0.89516(19) 0.8486(2) 0.0567(15) Uani 1 1 d . A .
H96A H 0.5006 0.9098 0.8194 0.085 Uiso 1 1 calc R . .
H96B H 0.4929 0.9175 0.8813 0.085 Uiso 1 1 calc R . .
H96C H 0.4360 0.8867 0.8288 0.085 Uiso 1 1 calc R . .
C106 C 0.40141(19) 0.72021(13) 0.93608(17) 0.0227(8) Uani 1 1 d . . .
H10J H 0.3960 0.7076 0.8961 0.027 Uiso 1 1 calc R A .
C116 C 0.4368(2) 0.68157(14) 0.98304(18) 0.0300(9) Uani 1 1 d . A .
H11P H 0.4832 0.6746 0.9842 0.045 Uiso 1 1 calc R . .
H11Q H 0.4080 0.6528 0.9723 0.045 Uiso 1 1 calc R . .
H11R H 0.4417 0.6926 1.0226 0.045 Uiso 1 1 calc R . .
C126 C 0.3282(2) 0.73052(15) 0.93249(19) 0.0311(10) Uani 1 1 d . A .
H12J H 0.3058 0.7549 0.9020 0.047 Uiso 1 1 calc R . .
H12K H 0.3318 0.7418 0.9716 0.047 Uiso 1 1 calc R . .
H12L H 0.3001 0.7015 0.9216 0.047 Uiso 1 1 calc R . .
Co3 Co 0.72534(2) 0.925665(16) 0.79820(2) 0.01755(11) Uani 1 1 d . . .
Co4 Co 0.86263(2) 0.807100(17) 0.79970(2) 0.01861(11) Uani 1 1 d . . .
C2 C 0.76810(19) 0.84410(13) 0.81903(16) 0.0198(8) Uani 1 1 d . . .
O4 O 0.71889(13) 0.86235(8) 0.82939(11) 0.0228(6) Uani 1 1 d . . .
O5 O 0.80021(14) 0.87150(9) 0.79434(12) 0.0209(5) Uani 1 1 d . . .
O6 O 0.78905(13) 0.80183(8) 0.83062(12) 0.0235(6) Uani 1 1 d . . .
N311 N 0.73912(15) 0.98049(10) 0.85040(13) 0.0172(6) Uani 1 1 d . . .
N321 N 0.64937(15) 0.95042(10) 0.72632(13) 0.0178(6) Uani 1 1 d . . .
C311 C 0.6758(2) 1.04316(13) 0.88751(17) 0.0237(9) Uani 1 1 d . . .
C321 C 0.68339(18) 1.00746(12) 0.84169(16) 0.0186(8) Uani 1 1 d . . .
C331 C 0.62224(18) 1.00456(13) 0.78878(16) 0.0202(8) Uani 1 1 d . . .
H33B H 0.5839 1.0214 0.7907 0.024 Uiso 1 1 calc R . .
C341 C 0.60581(18) 0.98189(12) 0.73334(16) 0.0185(8) Uani 1 1 d . . .
C351 C 0.5326(2) 0.99780(13) 0.68393(17) 0.0251(8) Uani 1 1 d . . .
C361 C 0.7413(2) 1.05538(14) 0.94507(18) 0.0276(9) Uani 1 1 d . . .
H36B H 0.7278 1.0763 0.9705 0.041 Uiso 1 1 calc R . .
H36C H 0.7759 1.0714 0.9341 0.041 Uiso 1 1 calc R . .
H36D H 0.7616 1.0262 0.9670 0.041 Uiso 1 1 calc R . .
C371 C 0.6221(2) 1.02088(17) 0.9084(2) 0.0391(11) Uani 1 1 d . . .
H37A H 0.6088 1.0442 0.9315 0.059 Uiso 1 1 calc R . .
H37B H 0.6432 0.9933 0.9337 0.059 Uiso 1 1 calc R . .
H37C H 0.5804 1.0110 0.8733 0.059 Uiso 1 1 calc R . .
C381 C 0.6467(3) 1.09071(15) 0.8569(2) 0.0451(13) Uani 1 1 d . . .
H38A H 0.6468 1.1136 0.8871 0.068 Uiso 1 1 calc R . .
H38B H 0.5986 1.0863 0.8268 0.068 Uiso 1 1 calc R . .
H38C H 0.6760 1.1026 0.8373 0.068 Uiso 1 1 calc R . .
C391 C 0.50667(19) 0.97555(14) 0.62149(16) 0.0268(9) Uani 1 1 d . . .
H39A H 0.4603 0.9883 0.5961 0.040 Uiso 1 1 calc R . .
H39B H 0.5034 0.9411 0.6248 0.040 Uiso 1 1 calc R . .
H39C H 0.5396 0.9829 0.6035 0.040 Uiso 1 1 calc R . .
C401 C 0.5356(2) 1.05171(15) 0.67625(19) 0.0386(11) Uani 1 1 d . . .
H40A H 0.4913 1.0626 0.6448 0.058 Uiso 1 1 calc R . .
H40B H 0.5742 1.0594 0.6649 0.058 Uiso 1 1 calc R . .
H40C H 0.5433 1.0675 0.7142 0.058 Uiso 1 1 calc R . .
C411 C 0.4766(2) 0.98630(19) 0.7075(2) 0.0439(12) Uani 1 1 d . . .
H41A H 0.4301 0.9943 0.6767 0.066 Uiso 1 1 calc R . .
H41B H 0.4856 1.0048 0.7439 0.066 Uiso 1 1 calc R . .
H41C H 0.4782 0.9525 0.7169 0.066 Uiso 1 1 calc R . .
C312 C 0.80720(18) 0.98822(12) 0.89794(16) 0.0186(8) Uani 1 1 d . . .
C322 C 0.8501(2) 1.02429(12) 0.89128(17) 0.0207(8) Uani 1 1 d . . .
C332 C 0.9160(2) 1.03034(14) 0.93729(19) 0.0263(9) Uani 1 1 d . . .
H33C H 0.9458 1.0544 0.9337 0.032 Uiso 1 1 calc R . .
C342 C 0.9398(2) 1.00226(14) 0.98823(18) 0.0273(9) Uani 1 1 d . . .
H34B H 0.9848 1.0073 1.0195 0.033 Uiso 1 1 calc R . .
C352 C 0.8971(2) 0.96692(14) 0.99284(18) 0.0251(9) Uani 1 1 d . . .
H35B H 0.9138 0.9473 1.0275 0.030 Uiso 1 1 calc R . .
C362 C 0.83064(19) 0.95888(13) 0.94879(16) 0.0188(8) Uani 1 1 d . . .
C372 C 0.8264(2) 1.05490(13) 0.83568(18) 0.0266(9) Uani 1 1 d . . .
H37D H 0.7746 1.0508 0.8133 0.032 Uiso 1 1 calc R . .
C382 C 0.8409(2) 1.10723(14) 0.8493(2) 0.0404(11) Uani 1 1 d . . .
H38D H 0.8217 1.1253 0.8118 0.061 Uiso 1 1 calc R . .
H38E H 0.8917 1.1124 0.8694 0.061 Uiso 1 1 calc R . .
H38F H 0.8188 1.1178 0.8756 0.061 Uiso 1 1 calc R . .
C392 C 0.8607(3) 1.03897(16) 0.7949(2) 0.0485(13) Uani 1 1 d . . .
H39D H 0.8509 1.0053 0.7854 0.073 Uiso 1 1 calc R . .
H39E H 0.9115 1.0438 0.8153 0.073 Uiso 1 1 calc R . .
H39F H 0.8420 1.0575 0.7578 0.073 Uiso 1 1 calc R . .
C402 C 0.7858(2) 0.92030(13) 0.95800(17) 0.0216(8) Uani 1 1 d . . .
H40D H 0.7406 0.9189 0.9215 0.026 Uiso 1 1 calc R . .
C412 C 0.7694(2) 0.93027(15) 1.01261(19) 0.0325(10) Uani 1 1 d . . .
H41D H 0.7445 0.9605 1.0070 0.049 Uiso 1 1 calc R . .
H41E H 0.8133 0.9319 1.0489 0.049 Uiso 1 1 calc R . .
H41F H 0.7400 0.9048 1.0169 0.049 Uiso 1 1 calc R . .
C422 C 0.8216(2) 0.87195(13) 0.96591(18) 0.0272(9) Uani 1 1 d . . .
H42B H 0.8402 0.8679 0.9353 0.041 Uiso 1 1 calc R . .
H42C H 0.7874 0.8469 0.9615 0.041 Uiso 1 1 calc R . .
H42D H 0.8601 0.8700 1.0059 0.041 Uiso 1 1 calc R . .
C313 C 0.63862(18) 0.92882(13) 0.66965(17) 0.0196(8) Uani 1 1 d . . .
C323 C 0.60590(19) 0.88453(13) 0.65542(17) 0.0227(8) Uani 1 1 d . . .
C333 C 0.5932(2) 0.86552(14) 0.59935(18) 0.0282(9) Uani 1 1 d . . .
H33D H 0.5705 0.8356 0.5887 0.034 Uiso 1 1 calc R . .
C343 C 0.6123(2) 0.88858(15) 0.55874(18) 0.0311(10) Uani 1 1 d . . .
H34C H 0.6010 0.8756 0.5200 0.037 Uiso 1 1 calc R . .
C353 C 0.6483(2) 0.93107(14) 0.57522(17) 0.0269(9) Uani 1 1 d . . .
H35C H 0.6635 0.9464 0.5480 0.032 Uiso 1 1 calc R . .
C363 C 0.66293(19) 0.95183(13) 0.63082(17) 0.0229(8) Uani 1 1 d . . .
C373 C 0.58352(19) 0.85605(13) 0.69767(19) 0.0243(9) Uani 1 1 d . . .
H37E H 0.6002 0.8733 0.7369 0.029 Uiso 1 1 calc R . .
C383 C 0.5046(2) 0.84955(17) 0.6750(2) 0.0449(13) Uani 1 1 d . . .
H38G H 0.4819 0.8806 0.6695 0.067 Uiso 1 1 calc R . .
H38H H 0.4941 0.8312 0.7044 0.067 Uiso 1 1 calc R . .
H38I H 0.4869 0.8326 0.6366 0.067 Uiso 1 1 calc R . .
C393 C 0.6187(2) 0.80739(14) 0.7093(2) 0.0345(10) Uani 1 1 d . . .
H39G H 0.6687 0.8111 0.7185 0.052 Uiso 1 1 calc R . .
H39H H 0.5966 0.7875 0.6735 0.052 Uiso 1 1 calc R . .
H39I H 0.6134 0.7924 0.7434 0.052 Uiso 1 1 calc R . .
C403 C 0.7063(2) 0.99691(13) 0.64730(18) 0.0247(9) Uani 1 1 d . . .
H40E H 0.7104 1.0075 0.6877 0.030 Uiso 1 1 calc R . .
C413 C 0.7799(2) 0.98815(15) 0.6512(2) 0.0356(10) Uani 1 1 d . . .
H41G H 0.8029 0.9637 0.6814 0.053 Uiso 1 1 calc R . .
H41H H 0.8071 1.0176 0.6626 0.053 Uiso 1 1 calc R . .
H41I H 0.7770 0.9775 0.6120 0.053 Uiso 1 1 calc R . .
C423 C 0.6712(2) 1.03656(14) 0.6023(2) 0.0353(10) Uani 1 1 d . . .
H42E H 0.6255 1.0439 0.6024 0.053 Uiso 1 1 calc R . .
H42F H 0.6648 1.0263 0.5620 0.053 Uiso 1 1 calc R . .
H42G H 0.7010 1.0649 0.6136 0.053 Uiso 1 1 calc R . .
N314 N 0.86176(15) 0.76278(10) 0.73806(13) 0.0176(7) Uani 1 1 d . . .
N324 N 0.95992(15) 0.79842(10) 0.85526(13) 0.0175(6) Uani 1 1 d . . .
C314 C 0.92487(19) 0.70568(13) 0.69288(17) 0.0239(8) Uani 1 1 d . . .
C324 C 0.92036(19) 0.74170(12) 0.74009(16) 0.0192(8) Uani 1 1 d . . .
C334 C 0.98580(18) 0.74965(13) 0.78781(16) 0.0215(8) Uani 1 1 d . . .
H33E H 1.0240 0.7369 0.7811 0.026 Uiso 1 1 calc R . .
C344 C 1.00620(18) 0.77254(12) 0.84326(16) 0.0187(8) Uani 1 1 d . . .
C354 C 1.0847(2) 0.76430(13) 0.88527(18) 0.0244(8) Uani 1 1 d . . .
C364 C 0.8571(2) 0.69119(15) 0.63981(19) 0.0322(10) Uani 1 1 d . . .
H36E H 0.8680 0.6682 0.6148 0.048 Uiso 1 1 calc R . .
H36F H 0.8352 0.7192 0.6158 0.048 Uiso 1 1 calc R . .
H36G H 0.8248 0.6769 0.6549 0.048 Uiso 1 1 calc R . .
C374 C 0.9720(2) 0.72712(15) 0.66511(18) 0.0313(10) Uani 1 1 d . . .
H37F H 0.9797 0.7038 0.6388 0.047 Uiso 1 1 calc R . .
H37G H 1.0172 0.7361 0.6971 0.047 Uiso 1 1 calc R . .
H37H H 0.9493 0.7553 0.6417 0.047 Uiso 1 1 calc R . .
C384 C 0.9579(2) 0.65997(15) 0.7261(2) 0.0355(10) Uani 1 1 d . . .
H38J H 0.9560 0.6356 0.6969 0.053 Uiso 1 1 calc R . .
H38K H 0.9320 0.6491 0.7492 0.053 Uiso 1 1 calc R . .
H38L H 1.0068 0.6659 0.7533 0.053 Uiso 1 1 calc R . .
C394 C 1.1295(2) 0.78661(17) 0.85493(19) 0.0375(11) Uani 1 1 d . . .
H39J H 1.1793 0.7812 0.8801 0.056 Uiso 1 1 calc R . .
H39K H 1.1203 0.8207 0.8500 0.056 Uiso 1 1 calc R . .
H39L H 1.1173 0.7720 0.8155 0.056 Uiso 1 1 calc R . .
C404 C 1.11389(19) 0.78437(14) 0.94903(17) 0.0262(9) Uani 1 1 d . . .
H40F H 1.1630 0.7749 0.9704 0.039 Uiso 1 1 calc R . .
H40G H 1.0866 0.7721 0.9703 0.039 Uiso 1 1 calc R . .
H40H H 1.1108 0.8190 0.9473 0.039 Uiso 1 1 calc R . .
C414 C 1.0989(2) 0.71108(15) 0.8921(2) 0.0401(11) Uani 1 1 d . . .
H41J H 1.1466 0.7055 0.9223 0.060 Uiso 1 1 calc R . .
H41K H 1.0939 0.6977 0.8536 0.060 Uiso 1 1 calc R . .
H41L H 1.0652 0.6959 0.9050 0.060 Uiso 1 1 calc R . .
C315 C 0.79320(19) 0.75199(12) 0.69473(17) 0.0196(8) Uani 1 1 d . . .
C325 C 0.75316(19) 0.71776(13) 0.70684(17) 0.0211(8) Uani 1 1 d . . .
C335 C 0.6863(2) 0.70773(14) 0.66342(19) 0.0272(9) Uani 1 1 d . . .
H33F H 0.6591 0.6837 0.6708 0.033 Uiso 1 1 calc R . .
C345 C 0.6592(2) 0.73217(14) 0.60991(19) 0.0313(10) Uani 1 1 d . . .
H34D H 0.6137 0.7248 0.5805 0.038 Uiso 1 1 calc R . .
C355 C 0.6982(2) 0.76727(14) 0.59914(18) 0.0276(9) Uani 1 1 d . . .
H35D H 0.6787 0.7842 0.5623 0.033 Uiso 1 1 calc R . .
C365 C 0.76539(19) 0.77858(13) 0.64068(17) 0.0207(8) Uani 1 1 d . . .
C375 C 0.7801(2) 0.68969(14) 0.76561(18) 0.0270(9) Uani 1 1 d . . .
H37I H 0.8278 0.7020 0.7920 0.032 Uiso 1 1 calc R . .
C385 C 0.7321(2) 0.69710(14) 0.7982(2) 0.0313(9) Uani 1 1 d . . .
H38M H 0.7254 0.7311 0.8020 0.047 Uiso 1 1 calc R . .
H38N H 0.7535 0.6828 0.8383 0.047 Uiso 1 1 calc R . .
H38O H 0.6866 0.6821 0.7752 0.047 Uiso 1 1 calc R . .
C395 C 0.7866(2) 0.63717(14) 0.7558(2) 0.0363(11) Uani 1 1 d . . .
H39M H 0.8164 0.6326 0.7341 0.054 Uiso 1 1 calc R . .
H39N H 0.7399 0.6240 0.7322 0.054 Uiso 1 1 calc R . .
H39O H 0.8075 0.6211 0.7947 0.054 Uiso 1 1 calc R . .
C405 C 0.8091(2) 0.81597(14) 0.62738(17) 0.0248(9) Uani 1 1 d . . .
H40I H 0.8590 0.8051 0.6460 0.030 Uiso 1 1 calc R . .
C415 C 0.8058(2) 0.86305(14) 0.65619(19) 0.0293(10) Uani 1 1 d . . .
H41M H 0.8273 0.8597 0.7000 0.044 Uiso 1 1 calc R . .
H41N H 0.7567 0.8727 0.6431 0.044 Uiso 1 1 calc R . .
H41O H 0.8310 0.8871 0.6440 0.044 Uiso 1 1 calc R . .
C425 C 0.7897(3) 0.82268(16) 0.56084(19) 0.0388(11) Uani 1 1 d . . .
H42H H 0.7915 0.7921 0.5426 0.058 Uiso 1 1 calc R . .
H42I H 0.8228 0.8446 0.5553 0.058 Uiso 1 1 calc R . .
H42J H 0.7421 0.8356 0.5416 0.058 Uiso 1 1 calc R . .
C316 C 0.97558(18) 0.82003(13) 0.91302(16) 0.0181(8) Uani 1 1 d . . .
C326 C 1.00204(18) 0.86660(13) 0.92307(17) 0.0203(8) Uani 1 1 d . . .
C336 C 1.01822(19) 0.88640(14) 0.97897(19) 0.0282(9) Uani 1 1 d . . .
H33G H 1.0359 0.9178 0.9867 0.034 Uiso 1 1 calc R . .
C346 C 1.0090(2) 0.86123(15) 1.02398(18) 0.0282(9) Uani 1 1 d . . .
H34E H 1.0226 0.8748 1.0627 0.034 Uiso 1 1 calc R . .
C356 C 0.9802(2) 0.81634(14) 1.01229(17) 0.0251(9) Uani 1 1 d . . .
H35E H 0.9728 0.7996 1.0430 0.030 Uiso 1 1 calc R . .
C366 C 0.96167(19) 0.79509(13) 0.95622(17) 0.0195(8) Uani 1 1 d . . .
C376 C 1.0130(2) 0.89455(14) 0.8746(2) 0.0304(10) Uani 1 1 d . . .
H37J H 1.0110 0.8718 0.8425 0.037 Uiso 1 1 calc R . .
C386 C 0.9552(2) 0.93023(15) 0.8467(2) 0.0362(11) Uani 1 1 d . . .
H38P H 0.9099 0.9139 0.8305 0.054 Uiso 1 1 calc R . .
H38Q H 0.9618 0.9468 0.8141 0.054 Uiso 1 1 calc R . .
H38R H 0.9564 0.9532 0.8772 0.054 Uiso 1 1 calc R . .
C396 C 1.0839(2) 0.91966(17) 0.8975(3) 0.0533(15) Uani 1 1 d . . .
H39P H 1.1214 0.8968 0.9179 0.080 Uiso 1 1 calc R . .
H39Q H 1.0851 0.9447 0.9257 0.080 Uiso 1 1 calc R . .
H39R H 1.0907 0.9337 0.8635 0.080 Uiso 1 1 calc R . .
C406 C 0.9288(2) 0.74633(13) 0.94585(18) 0.0250(9) Uani 1 1 d . . .
H40J H 0.9171 0.7371 0.9033 0.030 Uiso 1 1 calc R . .
C416 C 0.9799(2) 0.70948(15) 0.9869(2) 0.0485(13) Uani 1 1 d . . .
H41P H 1.0235 0.7102 0.9811 0.073 Uiso 1 1 calc R . .
H41S H 0.9588 0.6779 0.9769 0.073 Uiso 1 1 calc R . .
H41Q H 0.9899 0.7168 1.0288 0.073 Uiso 1 1 calc R . .
C426 C 0.8619(2) 0.74477(15) 0.9558(2) 0.0350(11) Uani 1 1 d . . .
H42N H 0.8278 0.7671 0.9285 0.052 Uiso 1 1 calc R . .
H42K H 0.8723 0.7535 0.9974 0.052 Uiso 1 1 calc R . .
H42L H 0.8424 0.7127 0.9479 0.052 Uiso 1 1 calc R . .

loop_
_atom_site_aniso_label
_atom_site_aniso_U_11
_atom_site_aniso_U_22
_atom_site_aniso_U_33
_atom_site_aniso_U_23
_atom_site_aniso_U_13
_atom_site_aniso_U_12
Co1 0.0239(3) 0.0266(3) 0.0164(3) -0.0035(2) 0.0060(2) 0.0060(2)
Co2 0.0232(3) 0.0211(3) 0.0161(3) -0.0008(2) 0.0071(2) 0.0029(2)
C1 0.030(3) 0.017(4) 0.014(2) 0.004(2) -0.0019(18) 0.003(2)
O1 0.027(3) 0.0278(16) 0.029(4) -0.0057(14) -0.004(3) 0.0198(16)
O2 0.047(3) 0.023(3) 0.0229(17) 0.005(2) 0.0069(18) -0.014(2)
O3 0.032(2) 0.008(3) 0.033(2) -0.004(3) 0.013(2) 0.003(2)
C1' 0.030(3) 0.017(4) 0.014(2) 0.004(2) -0.0019(18) 0.003(2)
O1' 0.027(3) 0.0278(16) 0.029(4) -0.0057(14) -0.004(3) 0.0198(16)
O2' 0.047(3) 0.023(3) 0.0229(17) 0.005(2) 0.0069(18) -0.014(2)
O3' 0.032(2) 0.008(3) 0.033(2) -0.004(3) 0.013(2) 0.003(2)
N11 0.0183(16) 0.0232(17) 0.0178(16) -0.0029(13) 0.0060(13) 0.0020(12)
N21 0.0189(16) 0.0186(16) 0.0153(16) -0.0024(12) 0.0075(13) -0.0007(12)
C11 0.030(2) 0.021(2) 0.022(2) -0.0008(16) 0.0127(18) 0.0027(16)
C21 0.0216(19) 0.0197(19) 0.0178(19) 0.0008(15) 0.0109(16) -0.0019(14)
C31 0.023(2) 0.0191(19) 0.0175(19) -0.0029(15) 0.0081(16) 0.0017(14)
C41 0.0192(19) 0.023(2) 0.0161(18) 0.0012(15) 0.0105(16) -0.0027(14)
C51 0.0168(19) 0.032(2) 0.018(2) 0.0052(17) 0.0056(16) 0.0027(15)
C61 0.037(2) 0.031(2) 0.017(2) -0.0056(17) 0.0045(18) 0.0035(18)
C71 0.040(2) 0.028(2) 0.022(2) 0.0004(17) 0.0184(19) 0.0000(17)
C81 0.040(2) 0.019(2) 0.022(2) -0.0031(16) 0.0134(19) -0.0003(16)
C91 0.019(2) 0.033(2) 0.025(2) 0.0065(18) 0.0056(17) 0.0078(16)
C101 0.029(2) 0.031(2) 0.025(2) 0.0068(18) 0.0120(18) 0.0039(17)
C111 0.023(2) 0.035(2) 0.031(2) 0.0040(19) 0.0108(19) 0.0057(17)
C12 0.024(2) 0.026(2) 0.016(2) -0.0059(16) 0.0050(17) 0.0079(16)
C22 0.028(2) 0.033(2) 0.019(2) -0.0084(18) 0.0051(18) 0.0039(17)
C32 0.020(2) 0.051(3) 0.033(3) -0.016(2) 0.0047(19) -0.0016(19)
C42 0.030(2) 0.045(3) 0.027(2) -0.006(2) -0.003(2) 0.012(2)
C52 0.038(3) 0.031(2) 0.017(2) -0.0011(18) 0.000(2) 0.0142(19)
C62 0.030(2) 0.027(2) 0.019(2) -0.0083(17) 0.0057(18) 0.0068(16)
C72 0.025(2) 0.040(3) 0.033(2) 0.000(2) 0.0115(19) 0.0010(18)
C82 0.054(3) 0.067(4) 0.039(3) 0.000(3) 0.025(3) -0.004(3)
C92 0.044(3) 0.052(3) 0.050(3) 0.001(3) 0.018(3) -0.015(2)
C102 0.032(2) 0.030(2) 0.016(2) 0.0013(17) 0.0068(18) 0.0077(18)
C112 0.062(3) 0.038(3) 0.032(3) 0.002(2) 0.025(2) 0.008(2)
C122 0.043(3) 0.028(2) 0.035(3) -0.003(2) 0.012(2) 0.0072(19)
C13 0.0198(19) 0.022(2) 0.0121(18) 0.0002(15) 0.0051(15) 0.0075(15)
C23 0.025(2) 0.025(2) 0.017(2) 0.0035(16) 0.0060(17) 0.0053(16)
C33 0.027(2) 0.023(2) 0.024(2) -0.0040(17) 0.0046(18) 0.0025(16)
C43 0.033(2) 0.028(2) 0.020(2) -0.0024(17) 0.0070(18) 0.0143(18)
C53 0.028(2) 0.033(2) 0.016(2) 0.0036(17) 0.0089(17) 0.0121(17)
C63 0.0182(19) 0.026(2) 0.018(2) 0.0030(16) 0.0063(16) 0.0073(15)
C73 0.037(2) 0.030(2) 0.025(2) -0.0050(18) 0.009(2) -0.0094(18)
C83 0.042(3) 0.050(3) 0.041(3) -0.006(2) 0.020(2) -0.018(2)
C93 0.063(3) 0.028(2) 0.029(2) 0.004(2) 0.008(2) -0.014(2)
C103 0.025(2) 0.030(2) 0.019(2) -0.0010(17) 0.0120(17) 0.0003(16)
C113 0.030(2) 0.042(3) 0.032(3) -0.004(2) 0.014(2) 0.0018(19)
C123 0.032(2) 0.037(2) 0.032(2) 0.0036(19) 0.018(2) -0.0020(18)
N14 0.0212(16) 0.0181(16) 0.0155(16) 0.0030(12) 0.0080(13) 0.0031(12)
N24 0.0233(17) 0.0233(17) 0.0168(16) -0.0043(13) 0.0080(14) -0.0014(13)
C14 0.035(2) 0.023(2) 0.021(2) -0.0008(16) 0.0139(19) 0.0033(17)
C24 0.023(2) 0.0214(19) 0.0163(19) 0.0013(15) 0.0120(16) 0.0038(15)
C34 0.022(2) 0.031(2) 0.020(2) 0.0008(16) 0.0124(17) 0.0085(16)
C44 0.0207(19) 0.024(2) 0.021(2) 0.0068(16) 0.0114(16) 0.0047(15)
C54 0.021(2) 0.042(3) 0.019(2) 0.0039(18) 0.0095(17) 0.0071(17)
C64 0.045(3) 0.046(3) 0.027(2) -0.004(2) 0.024(2) 0.004(2)
C74 0.034(2) 0.028(2) 0.021(2) -0.0035(17) 0.0102(18) 0.0049(17)
C84 0.047(3) 0.027(2) 0.028(2) -0.0017(18) 0.015(2) 0.0136(19)
C94 0.037(3) 0.036(3) 0.029(2) 0.007(2) 0.006(2) 0.0149(19)
C104 0.030(2) 0.050(3) 0.026(2) 0.002(2) 0.009(2) 0.012(2)
C114 0.024(2) 0.068(3) 0.033(3) 0.005(2) 0.017(2) 0.011(2)
C15 0.024(2) 0.022(2) 0.0122(18) -0.0027(15) 0.0073(16) 0.0047(15)
C25 0.025(2) 0.020(2) 0.018(2) -0.0015(15) 0.0053(17) -0.0005(15)
C35 0.024(2) 0.027(2) 0.026(2) -0.0052(17) 0.0125(18) -0.0009(16)
C45 0.022(2) 0.044(3) 0.024(2) -0.001(2) 0.0054(18) 0.0015(18)
C55 0.029(2) 0.029(2) 0.015(2) 0.0041(17) 0.0058(18) 0.0074(17)
C65 0.025(2) 0.0148(18) 0.0147(19) -0.0036(14) 0.0087(17) 0.0015(14)
C75 0.032(2) 0.023(2) 0.022(2) -0.0007(16) 0.0120(18) -0.0019(16)
C85 0.038(3) 0.036(2) 0.032(2) 0.002(2) 0.018(2) -0.0001(19)
C95 0.057(3) 0.027(2) 0.043(3) -0.003(2) 0.026(3) -0.009(2)
C105 0.027(2) 0.026(2) 0.024(2) 0.0066(17) 0.0124(18) 0.0066(16)
C115 0.058(3) 0.036(3) 0.036(3) 0.002(2) 0.033(2) -0.001(2)
C125 0.043(3) 0.036(3) 0.041(3) -0.008(2) 0.025(2) -0.010(2)
C16 0.0153(18) 0.025(2) 0.0190(19) -0.0027(16) 0.0087(15) 0.0032(14)
C26 0.026(2) 0.033(2) 0.019(2) -0.0018(17) 0.0098(17) 0.0023(17)
C36 0.026(2) 0.026(2) 0.028(2) -0.0099(18) 0.0090(18) -0.0054(16)
C46 0.035(2) 0.026(2) 0.019(2) -0.0053(17) 0.0056(18) 0.0049(17)
C56 0.031(2) 0.026(2) 0.017(2) 0.0029(16) 0.0093(17) 0.0073(16)
C66 0.0188(19) 0.0184(19) 0.0161(19) 0.0011(15) 0.0058(16) 0.0052(14)
C76 0.039(3) 0.038(3) 0.035(3) -0.010(2) 0.023(2) -0.018(2)
C86 0.046(3) 0.069(4) 0.071(4) 0.003(3) 0.036(3) -0.012(3)
C96 0.052(3) 0.068(4) 0.057(4) 0.028(3) 0.029(3) -0.003(3)
C106 0.024(2) 0.028(2) 0.018(2) 0.0020(16) 0.0101(17) 0.0037(15)
C116 0.029(2) 0.028(2) 0.030(2) 0.0050(18) 0.0091(19) -0.0014(17)
C126 0.028(2) 0.038(3) 0.029(2) 0.0096(19) 0.0140(19) 0.0021(18)
Co3 0.0181(3) 0.0183(3) 0.0168(3) -0.0007(2) 0.0077(2) 0.0018(2)
Co4 0.0207(3) 0.0183(3) 0.0173(3) -0.0008(2) 0.0083(2) 0.0033(2)
C2 0.0208(19) 0.0179(19) 0.0184(19) -0.0028(15) 0.0058(16) -0.0030(14)
O4 0.0226(14) 0.0237(14) 0.0244(15) -0.0013(11) 0.0119(12) 0.0050(10)
O5 0.0223(13) 0.0190(13) 0.0232(14) 0.0004(11) 0.0112(11) 0.0022(10)
O6 0.0289(15) 0.0190(14) 0.0281(15) 0.0032(11) 0.0174(12) 0.0034(10)
N311 0.0184(16) 0.0157(15) 0.0176(16) -0.0012(12) 0.0074(13) 0.0003(11)
N321 0.0215(16) 0.0172(15) 0.0156(16) -0.0002(12) 0.0085(13) -0.0014(12)
C311 0.026(2) 0.024(2) 0.022(2) 0.0002(16) 0.0107(17) 0.0084(16)
C321 0.0212(19) 0.0178(19) 0.0197(19) 0.0010(15) 0.0113(16) -0.0018(14)
C331 0.0168(19) 0.027(2) 0.0187(19) 0.0032(16) 0.0092(16) 0.0035(14)
C341 0.0164(18) 0.0218(19) 0.0165(19) 0.0025(15) 0.0059(15) -0.0018(14)
C351 0.024(2) 0.026(2) 0.022(2) 0.0017(16) 0.0058(17) 0.0035(15)
C361 0.028(2) 0.025(2) 0.027(2) -0.0079(17) 0.0085(18) 0.0049(17)
C371 0.030(2) 0.060(3) 0.033(3) -0.016(2) 0.019(2) 0.000(2)
C381 0.063(3) 0.028(2) 0.032(3) -0.004(2) 0.006(2) 0.023(2)
C391 0.020(2) 0.034(2) 0.018(2) 0.0019(17) -0.0003(16) 0.0043(16)
C401 0.049(3) 0.033(2) 0.021(2) 0.0005(19) 0.002(2) 0.021(2)
C411 0.022(2) 0.081(4) 0.025(2) -0.003(2) 0.006(2) 0.004(2)
C312 0.0189(19) 0.0171(18) 0.0185(19) -0.0036(15) 0.0064(16) 0.0019(14)
C322 0.025(2) 0.0143(18) 0.023(2) -0.0012(15) 0.0109(17) 0.0019(14)
C332 0.021(2) 0.024(2) 0.032(2) -0.0044(18) 0.0089(18) -0.0047(16)
C342 0.022(2) 0.029(2) 0.023(2) -0.0031(18) 0.0008(17) -0.0027(16)
C352 0.028(2) 0.025(2) 0.021(2) -0.0007(17) 0.0088(18) 0.0059(17)
C362 0.022(2) 0.020(2) 0.0138(19) -0.0045(15) 0.0071(16) 0.0017(15)
C372 0.028(2) 0.024(2) 0.026(2) -0.0001(17) 0.0089(18) -0.0048(16)
C382 0.055(3) 0.022(2) 0.042(3) 0.004(2) 0.018(2) 0.0009(19)
C392 0.078(4) 0.035(3) 0.044(3) 0.019(3) 0.036(3) 0.018(3)
C402 0.021(2) 0.029(2) 0.0138(19) 0.0029(16) 0.0069(16) 0.0057(16)
C412 0.040(3) 0.035(3) 0.025(2) 0.0025(19) 0.017(2) 0.0053(19)
C422 0.029(2) 0.026(2) 0.027(2) 0.0020(17) 0.0107(18) -0.0004(16)
C313 0.0147(18) 0.024(2) 0.018(2) -0.0021(15) 0.0046(15) 0.0006(14)
C323 0.024(2) 0.024(2) 0.019(2) -0.0034(16) 0.0076(17) 0.0020(15)
C333 0.024(2) 0.030(2) 0.025(2) -0.0115(18) 0.0049(18) -0.0057(16)
C343 0.033(2) 0.035(2) 0.019(2) -0.0051(18) 0.0051(18) 0.0025(18)
C353 0.032(2) 0.031(2) 0.021(2) 0.0033(17) 0.0137(18) 0.0020(17)
C363 0.022(2) 0.025(2) 0.021(2) 0.0015(16) 0.0081(16) 0.0063(15)
C373 0.022(2) 0.019(2) 0.029(2) -0.0050(17) 0.0082(17) -0.0037(15)
C383 0.034(3) 0.040(3) 0.065(4) 0.002(2) 0.025(3) -0.008(2)
C393 0.044(3) 0.027(2) 0.031(2) 0.0003(18) 0.014(2) 0.0007(18)
C403 0.032(2) 0.024(2) 0.021(2) -0.0008(16) 0.0139(18) -0.0030(16)
C413 0.031(2) 0.031(2) 0.046(3) -0.005(2) 0.017(2) -0.0043(18)
C423 0.044(3) 0.033(2) 0.035(3) 0.003(2) 0.022(2) -0.0004(19)
N314 0.0161(15) 0.0203(16) 0.0157(16) -0.0013(13) 0.0057(13) 0.0009(12)
N324 0.0219(16) 0.0170(15) 0.0172(16) -0.0025(12) 0.0116(13) 0.0005(12)
C314 0.023(2) 0.028(2) 0.023(2) -0.0032(16) 0.0121(17) 0.0037(16)
C324 0.023(2) 0.0191(19) 0.0182(19) 0.0000(15) 0.0117(16) -0.0010(14)
C334 0.0171(18) 0.030(2) 0.020(2) -0.0001(16) 0.0108(16) 0.0051(15)
C344 0.0234(19) 0.0172(18) 0.0173(19) 0.0050(14) 0.0101(16) 0.0052(14)
C354 0.027(2) 0.025(2) 0.024(2) 0.0026(17) 0.0132(18) 0.0098(16)
C364 0.028(2) 0.038(3) 0.031(2) -0.017(2) 0.0122(19) 0.0053(18)
C374 0.032(2) 0.043(3) 0.022(2) -0.0097(19) 0.0141(19) 0.0030(18)
C384 0.042(3) 0.032(2) 0.035(3) -0.006(2) 0.018(2) 0.0093(19)
C394 0.022(2) 0.063(3) 0.027(2) -0.003(2) 0.0097(19) 0.005(2)
C404 0.0186(19) 0.036(2) 0.022(2) 0.0000(17) 0.0058(16) 0.0068(16)
C414 0.039(3) 0.033(2) 0.034(3) -0.001(2) 0.001(2) 0.0143(19)
C315 0.0188(19) 0.0196(19) 0.0194(19) -0.0047(15) 0.0070(16) 0.0024(14)
C325 0.021(2) 0.026(2) 0.018(2) -0.0072(16) 0.0092(16) -0.0015(15)
C335 0.028(2) 0.022(2) 0.033(2) -0.0048(18) 0.0131(19) -0.0049(16)
C345 0.023(2) 0.032(2) 0.032(2) -0.0073(19) 0.0042(19) -0.0012(17)
C355 0.029(2) 0.034(2) 0.016(2) -0.0040(17) 0.0059(18) 0.0019(17)
C365 0.021(2) 0.024(2) 0.0176(19) -0.0010(16) 0.0094(16) 0.0049(15)
C375 0.028(2) 0.029(2) 0.023(2) 0.0014(17) 0.0099(18) -0.0050(17)
C385 0.041(2) 0.028(2) 0.031(2) 0.002(2) 0.020(2) -0.008(2)
C395 0.039(3) 0.034(3) 0.046(3) 0.010(2) 0.028(2) 0.0050(19)
C405 0.026(2) 0.029(2) 0.021(2) 0.0051(17) 0.0116(17) 0.0034(16)
C415 0.036(2) 0.026(2) 0.028(2) 0.0022(18) 0.015(2) -0.0023(17)
C425 0.054(3) 0.041(3) 0.029(2) -0.001(2) 0.025(2) -0.005(2)
C316 0.0178(18) 0.0189(19) 0.0174(19) -0.0013(15) 0.0071(15) 0.0041(14)
C326 0.0153(18) 0.021(2) 0.026(2) -0.0046(16) 0.0096(16) -0.0010(14)
C336 0.022(2) 0.023(2) 0.038(3) -0.0067(18) 0.0102(19) -0.0003(15)
C346 0.026(2) 0.037(2) 0.020(2) -0.0100(18) 0.0079(18) 0.0018(17)
C356 0.026(2) 0.032(2) 0.020(2) -0.0009(17) 0.0115(17) 0.0058(17)
C366 0.0169(19) 0.0207(19) 0.022(2) 0.0010(16) 0.0094(16) 0.0056(14)
C376 0.033(2) 0.023(2) 0.039(3) -0.0001(18) 0.019(2) -0.0034(17)
C386 0.029(2) 0.036(2) 0.045(3) 0.010(2) 0.016(2) 0.0001(18)
C396 0.028(3) 0.051(3) 0.076(4) 0.019(3) 0.017(3) -0.004(2)
C406 0.032(2) 0.022(2) 0.024(2) 0.0000(16) 0.0143(18) -0.0031(16)
C416 0.040(3) 0.027(2) 0.079(4) 0.020(2) 0.026(3) 0.0062(19)
C426 0.037(3) 0.033(2) 0.041(3) 0.003(2) 0.021(2) -0.0075(19)

loop_
_atom_type_symbol
_atom_type_description
_atom_type_scat_dispersion_real
_atom_type_scat_dispersion_imag
_atom_type_scat_source
C C 0.0033 0.0016 'International Tables Vol C Tables 4.2.6.8 and 6.1.1.4'
H H 0.0000 0.0000 'International Tables Vol C Tables 4.2.6.8 and 6.1.1.4'
N N 0.0061 0.0033 'International Tables Vol C Tables 4.2.6.8 and 6.1.1.4'
O O 0.0106 0.0060 'International Tables Vol C Tables 4.2.6.8 and 6.1.1.4'
Co Co 0.3494 0.9721 'International Tables Vol C Tables 4.2.6.8 and 6.1.1.4'

loop_
_geom_angle_atom_site_label_1
_geom_angle_atom_site_label_2
_geom_angle_atom_site_label_3
_geom_angle
O1 Co1 N21 124.3(2)
O1 Co1 O1' 9.2(10)
N21 Co1 O1' 115.1(9)
O1 Co1 N11 119.1(3)
N21 Co1 N11 100.23(12)
O1' Co1 N11 124.0(12)
O1 Co1 O2' 59.3(6)
N21 Co1 O2' 129.7(5)
O1' Co1 O2' 64.8(6)
N11 Co1 O2' 121.7(5)
O1 Co1 C1' 26.9(7)
N21 Co1 C1' 132.3(4)
O1' Co1 C1' 32.7(5)
N11 Co1 C1' 126.5(4)
O2' Co1 C1' 32.4(4)
N24 Co2 N14 97.45(12)
N24 Co2 O3' 124.7(10)
N14 Co2 O3' 123.5(9)
N24 Co2 O3 124.1(3)
N14 Co2 O3 115.4(2)
O3' Co2 O3 10.3(7)
N24 Co2 O2 128.89(16)
N14 Co2 O2 125.84(15)
O3' Co2 O2 54.8(6)
O3 Co2 O2 64.13(19)
N24 Co2 C1 134.22(18)
N14 Co2 C1 127.13(18)
O3' Co2 C1 23.0(7)
O3 Co2 C1 32.14(19)
O2 Co2 C1 31.99(16)
O1 C1 O2 121.8(6)
O1 C1 O3 122.1(6)
O2 C1 O3 116.1(6)
O1 C1 Co2 176.7(5)
O2 C1 Co2 61.4(4)
O3 C1 Co2 54.6(4)
C1 O1 Co1 110.4(5)
C1 O2 Co2 86.6(4)
C1 O3 Co2 93.2(4)
O3' C1' O2' 125(2)
O3' C1' O1' 117.7(17)
O2' C1' O1' 117(2)
O3' C1' Co1 168.3(15)
O2' C1' Co1 63.1(11)
O1' C1' Co1 54.9(10)
C1' O1' Co1 92.5(12)
C1' O2' Co1 84.4(13)
C1' O3' Co2 108.4(14)
C21 N11 C12 124.4(3)
C21 N11 Co1 119.7(2)
C12 N11 Co1 115.8(2)
C41 N21 C13 124.4(3)
C41 N21 Co1 119.5(2)
C13 N21 Co1 115.8(2)
C81 C11 C21 109.6(3)
C81 C11 C61 105.1(3)
C21 C11 C61 118.9(3)
C81 C11 C71 109.1(3)
C21 C11 C71 108.1(3)
C61 C11 C71 105.8(3)
N11 C21 C31 120.4(3)
N11 C21 C11 126.2(3)
C31 C21 C11 113.4(3)
C21 C31 C41 135.3(3)
C21 C31 H31A 112.3
C41 C31 H31A 112.3
N21 C41 C31 120.2(3)
N21 C41 C51 126.5(3)
C31 C41 C51 113.2(3)
C91 C51 C111 106.7(3)
C91 C51 C101 106.2(3)
C111 C51 C101 109.3(3)
C91 C51 C41 118.5(3)
C111 C51 C41 107.2(3)
C101 C51 C41 108.6(3)
C11 C61 H61A 109.5
C11 C61 H61B 109.5
H61A C61 H61B 109.5
C11 C61 H61C 109.5
H61A C61 H61C 109.5
H61B C61 H61C 109.5
C11 C71 H71A 109.5
C11 C71 H71B 109.5
H71A C71 H71B 109.5
C11 C71 H71C 109.5
H71A C71 H71C 109.5
H71B C71 H71C 109.5
C11 C81 H81A 109.5
C11 C81 H81B 109.5
H81A C81 H81B 109.5
C11 C81 H81C 109.5
H81A C81 H81C 109.5
H81B C81 H81C 109.5
C51 C91 H91A 109.5
C51 C91 H91B 109.5
H91A C91 H91B 109.5
C51 C91 H91C 109.5
H91A C91 H91C 109.5
H91B C91 H91C 109.5
C51 C101 H10A 109.5
C51 C101 H10B 109.5
H10A C101 H10B 109.5
C51 C101 H10C 109.5
H10A C101 H10C 109.5
H10B C101 H10C 109.5
C51 C111 H11A 109.5
C51 C111 H11B 109.5
H11A C111 H11B 109.5
C51 C111 H11C 109.5
H11A C111 H11C 109.5
H11B C111 H11C 109.5
C22 C12 C62 121.1(4)
C22 C12 N11 119.5(4)
C62 C12 N11 119.2(4)
C32 C22 C12 118.9(4)
C32 C22 C72 119.2(4)
C12 C22 C72 121.9(4)
C42 C32 C22 120.5(4)
C42 C32 H32A 119.7
C22 C32 H32A 119.7
C32 C42 C52 120.9(4)
C32 C42 H42A 119.5
C52 C42 H42A 119.5
C42 C52 C62 121.0(4)
C42 C52 H52A 119.5
C62 C52 H52A 119.5
C52 C62 C12 117.5(4)
C52 C62 C102 117.6(4)
C12 C62 C102 124.8(4)
C22 C72 C92 113.3(4)
C22 C72 C82 110.6(4)
C92 C72 C82 110.8(4)
C22 C72 H72A 107.3
C92 C72 H72A 107.3
C82 C72 H72A 107.3
C72 C82 H82A 109.5
C72 C82 H82B 109.5
H82A C82 H82B 109.5
C72 C82 H82C 109.5
H82A C82 H82C 109.5
H82B C82 H82C 109.5
C72 C92 H92A 109.5
C72 C92 H92B 109.5
H92A C92 H92B 109.5
C72 C92 H92C 109.5
H92A C92 H92C 109.5
H92B C92 H92C 109.5
C62 C102 C112 113.2(4)
C62 C102 C122 111.6(3)
C112 C102 C122 108.7(3)
C62 C102 H10D 107.7
C112 C102 H10D 107.7
C122 C102 H10D 107.7
C102 C112 H11D 109.5
C102 C112 H11E 109.5
H11D C112 H11E 109.5
C102 C112 H11F 109.5
H11D C112 H11F 109.5
H11E C112 H11F 109.5
C102 C122 H12A 109.5
C102 C122 H12B 109.5
H12A C122 H12B 109.5
C102 C122 H12C 109.5
H12A C122 H12C 109.5
H12B C122 H12C 109.5
C63 C13 C23 121.4(3)
C63 C13 N21 118.9(3)
C23 C13 N21 119.6(3)
C33 C23 C13 117.0(4)
C33 C23 C73 119.1(4)
C13 C23 C73 123.9(3)
C43 C33 C23 122.1(4)
C43 C33 H33A 118.9
C23 C33 H33A 118.9
C33 C43 C53 120.2(4)
C33 C43 H43A 119.9
C53 C43 H43A 119.9
C43 C53 C63 121.0(4)
C43 C53 H53A 119.5
C63 C53 H53A 119.5
C53 C63 C13 118.2(4)
C53 C63 C103 117.5(3)
C13 C63 C103 124.3(3)
C23 C73 C93 110.8(4)
C23 C73 C83 112.4(4)
C93 C73 C83 108.5(3)
C23 C73 H73A 108.3
C93 C73 H73A 108.3
C83 C73 H73A 108.3
C73 C83 H83A 109.5
C73 C83 H83B 109.5
H83A C83 H83B 109.5
C73 C83 H83C 109.5
H83A C83 H83C 109.5
H83B C83 H83C 109.5
C73 C93 H93A 109.5
C73 C93 H93B 109.5
H93A C93 H93B 109.5
C73 C93 H93C 109.5
H93A C93 H93C 109.5
H93B C93 H93C 109.5
C123 C103 C63 112.5(3)
C123 C103 C113 109.7(3)
C63 C103 C113 111.1(3)
C123 C103 H10E 107.8
C63 C103 H10E 107.8
C113 C103 H10E 107.8
C103 C113 H11G 109.5
C103 C113 H11H 109.5
H11G C113 H11H 109.5
C103 C113 H11I 109.5
H11G C113 H11I 109.5
H11H C113 H11I 109.5
C103 C123 H12D 109.5
C103 C123 H12E 109.5
H12D C123 H12E 109.5
C103 C123 H12F 109.5
H12D C123 H12F 109.5
H12E C123 H12F 109.5
C24 N14 C15 126.5(3)
C24 N14 Co2 123.3(2)
C15 N14 Co2 109.9(2)
C44 N24 C16 124.8(3)
C44 N24 Co2 123.7(3)
C16 N24 Co2 111.5(2)
C84 C14 C64 109.5(3)
C84 C14 C74 106.7(3)
C64 C14 C74 105.6(3)
C84 C14 C24 108.6(3)
C64 C14 C24 107.9(3)
C74 C14 C24 118.4(3)
N14 C24 C34 121.5(3)
N14 C24 C14 125.5(3)
C34 C24 C14 113.0(3)
C24 C34 C44 132.8(3)
C24 C34 H34A 113.6
C44 C34 H34A 113.6
N24 C44 C34 121.0(3)
N24 C44 C54 126.5(3)
C34 C44 C54 112.5(3)
C104 C54 C114 106.0(3)
C104 C54 C94 106.1(3)
C114 C54 C94 109.6(3)
C104 C54 C44 118.6(3)
C114 C54 C44 108.1(3)
C94 C54 C44 108.3(3)
C14 C64 H64A 109.5
C14 C64 H64B 109.5
H64A C64 H64B 109.5
C14 C64 H64C 109.5
H64A C64 H64C 109.5
H64B C64 H64C 109.5
C14 C74 H74A 109.5
C14 C74 H74B 109.5
H74A C74 H74B 109.5
C14 C74 H74C 109.5
H74A C74 H74C 109.5
H74B C74 H74C 109.5
C14 C84 H84A 109.5
C14 C84 H84B 109.5
H84A C84 H84B 109.5
C14 C84 H84C 109.5
H84A C84 H84C 109.5
H84B C84 H84C 109.5
C54 C94 H94A 109.5
C54 C94 H94B 109.5
H94A C94 H94B 109.5
C54 C94 H94C 109.5
H94A C94 H94C 109.5
H94B C94 H94C 109.5
C54 C104 H10F 109.5
C54 C104 H10G 109.5
H10F C104 H10G 109.5
C54 C104 H10H 109.5
H10F C104 H10H 109.5
H10G C104 H10H 109.5
C54 C114 H11J 109.5
C54 C114 H11K 109.5
H11J C114 H11K 109.5
C54 C114 H11L 109.5
H11J C114 H11L 109.5
H11K C114 H11L 109.5
C25 C15 C65 120.7(3)
C25 C15 N14 119.7(3)
C65 C15 N14 119.5(3)
C35 C25 C15 118.2(4)
C35 C25 C75 119.2(4)
C15 C25 C75 122.6(3)
C45 C35 C25 122.0(4)
C45 C35 H35A 119.0
C25 C35 H35A 119.0
C55 C45 C35 119.5(4)
C55 C45 H45A 120.3
C35 C45 H45A 120.3
C45 C55 C65 121.7(4)
C45 C55 H55A 119.1
C65 C55 H55A 119.1
C55 C65 C15 117.9(4)
C55 C65 C105 119.7(4)
C15 C65 C105 122.3(3)
C95 C75 C25 112.4(3)
C95 C75 C85 109.0(3)
C25 C75 C85 111.5(3)
C95 C75 H75A 107.9
C25 C75 H75A 107.9
C85 C75 H75A 107.9
C75 C85 H85A 109.5
C75 C85 H85B 109.5
H85A C85 H85B 109.5
C75 C85 H85C 109.5
H85A C85 H85C 109.5
H85B C85 H85C 109.5
C75 C95 H95A 109.5
C75 C95 H95B 109.5
H95A C95 H95B 109.5
C75 C95 H95C 109.5
H95A C95 H95C 109.5
H95B C95 H95C 109.5
C65 C105 C115 112.4(3)
C65 C105 C125 111.3(3)
C115 C105 C125 109.5(3)
C65 C105 H10I 107.8
C115 C105 H10I 107.8
C125 C105 H10I 107.8
C105 C115 H11M 109.5
C105 C115 H11N 109.5
H11M C115 H11N 109.5
C105 C115 H11O 109.5
H11M C115 H11O 109.5
H11N C115 H11O 109.5
C105 C125 H12G 109.5
C105 C125 H12H 109.5
H12G C125 H12H 109.5
C105 C125 H12I 109.5
H12G C125 H12I 109.5
H12H C125 H12I 109.5
C66 C16 C26 121.4(3)
C66 C16 N24 119.7(3)
C26 C16 N24 118.8(3)
C36 C26 C16 118.0(4)
C36 C26 C76 120.0(4)
C16 C26 C76 122.0(3)
C46 C36 C26 121.6(4)
C46 C36 H36A 119.2
C26 C36 H36A 119.2
C36 C46 C56 120.0(4)
C36 C46 H46A 120.0
C56 C46 H46A 120.0
C46 C56 C66 120.4(4)
C46 C56 H56A 119.8
C66 C56 H56A 119.8
C16 C66 C56 118.6(3)
C16 C66 C106 123.5(3)
C56 C66 C106 118.0(3)
C26 C76 C96 110.8(4)
C26 C76 C86 112.9(4)
C96 C76 C86 109.4(4)
C26 C76 H76A 107.8
C96 C76 H76A 107.8
C86 C76 H76A 107.8
C76 C86 H86A 109.5
C76 C86 H86B 109.5
H86A C86 H86B 109.5
C76 C86 H86C 109.5
H86A C86 H86C 109.5
H86B C86 H86C 109.5
C76 C96 H96A 109.5
C76 C96 H96B 109.5
H96A C96 H96B 109.5
C76 C96 H96C 109.5
H96A C96 H96C 109.5
H96B C96 H96C 109.5
C126 C106 C66 111.4(3)
C126 C106 C116 110.1(3)
C66 C106 C116 112.3(3)
C126 C106 H10J 107.6
C66 C106 H10J 107.6
C116 C106 H10J 107.6
C106 C116 H11P 109.5
C106 C116 H11Q 109.5
H11P C116 H11Q 109.5
C106 C116 H11R 109.5
H11P C116 H11R 109.5
H11Q C116 H11R 109.5
C106 C126 H12J 109.5
C106 C126 H12K 109.5
H12J C126 H12K 109.5
C106 C126 H12L 109.5
H12J C126 H12L 109.5
H12K C126 H12L 109.5
N311 Co3 N321 98.68(12)
N311 Co3 O4 118.88(12)
N321 Co3 O4 120.89(11)
N311 Co3 O5 131.11(11)
N321 Co3 O5 122.51(11)
O4 Co3 O5 63.40(9)
N311 Co3 C2 131.90(12)
N321 Co3 C2 128.14(12)
O4 Co3 C2 30.98(11)
O5 Co3 C2 32.43(11)
N324 Co4 N314 97.65(12)
N324 Co4 O6 118.67(12)
N314 Co4 O6 118.93(12)
N324 Co4 O5 124.68(11)
N314 Co4 O5 131.55(11)
O6 Co4 O5 63.35(9)
N324 Co4 C2 128.08(12)
N314 Co4 C2 132.06(12)
O6 Co4 C2 30.91(11)
O5 Co4 C2 32.44(11)
O6 C2 O4 125.1(3)
O6 C2 O5 117.4(3)
O4 C2 O5 117.4(3)
O6 C2 Co3 178.3(3)
O4 C2 Co3 53.19(17)
O5 C2 Co3 64.22(18)
O6 C2 Co4 53.58(18)
O4 C2 Co4 178.7(3)
O5 C2 Co4 63.87(18)
Co3 C2 Co4 128.09(16)
C2 O4 Co3 95.8(2)
C2 O5 Co4 83.7(2)
C2 O5 Co3 83.4(2)
Co4 O5 Co3 167.04(13)
C2 O6 Co4 95.5(2)
C321 N311 C312 123.6(3)
C321 N311 Co3 117.6(2)
C312 N311 Co3 118.7(2)
C341 N321 C313 124.0(3)
C341 N321 Co3 118.1(2)
C313 N321 Co3 117.4(2)
C381 C311 C371 108.7(4)
C381 C311 C361 105.9(3)
C371 C311 C361 106.5(3)
C381 C311 C321 110.6(3)
C371 C311 C321 106.0(3)
C361 C311 C321 118.8(3)
N311 C321 C331 121.5(3)
N311 C321 C311 126.4(3)
C331 C321 C311 112.1(3)
C321 C331 C341 133.3(3)
C321 C331 H33B 113.4
C341 C331 H33B 113.4
N321 C341 C331 121.1(3)
N321 C341 C351 126.3(3)
C331 C341 C351 112.6(3)
C391 C351 C401 107.5(3)
C391 C351 C411 105.9(3)
C401 C351 C411 109.3(4)
C391 C351 C341 118.8(3)
C401 C351 C341 107.4(3)
C411 C351 C341 107.7(3)
C311 C361 H36B 109.5
C311 C361 H36C 109.5
H36B C361 H36C 109.5
C311 C361 H36D 109.5
H36B C361 H36D 109.5
H36C C361 H36D 109.5
C311 C371 H37A 109.5
C311 C371 H37B 109.5
H37A C371 H37B 109.5
C311 C371 H37C 109.5
H37A C371 H37C 109.5
H37B C371 H37C 109.5
C311 C381 H38A 109.5
C311 C381 H38B 109.5
H38A C381 H38B 109.5
C311 C381 H38C 109.5
H38A C381 H38C 109.5
H38B C381 H38C 109.5
C351 C391 H39A 109.5
C351 C391 H39B 109.5
H39A C391 H39B 109.5
C351 C391 H39C 109.5
H39A C391 H39C 109.5
H39B C391 H39C 109.5
C351 C401 H40A 109.5
C351 C401 H40B 109.5
H40A C401 H40B 109.5
C351 C401 H40C 109.5
H40A C401 H40C 109.5
H40B C401 H40C 109.5
C351 C411 H41A 109.5
C351 C411 H41B 109.5
H41A C411 H41B 109.5
C351 C411 H41C 109.5
H41A C411 H41C 109.5
H41B C411 H41C 109.5
C362 C312 C322 121.4(3)
C362 C312 N311 119.7(3)
C322 C312 N311 118.9(3)
C332 C322 C312 117.6(4)
C332 C322 C372 120.5(3)
C312 C322 C372 121.8(3)
C342 C332 C322 121.9(4)
C342 C332 H33C 119.1
C322 C332 H33C 119.1
C352 C342 C332 119.0(4)
C352 C342 H34B 120.5
C332 C342 H34B 120.5
C342 C352 C362 122.3(4)
C342 C352 H35B 118.8
C362 C352 H35B 118.8
C352 C362 C312 117.8(4)
C352 C362 C402 119.2(3)
C312 C362 C402 123.0(3)
C322 C372 C392 110.6(3)
C322 C372 C382 113.4(3)
C392 C372 C382 109.1(4)
C322 C372 H37D 107.9
C392 C372 H37D 107.9
C382 C372 H37D 107.9
C372 C382 H38D 109.5
C372 C382 H38E 109.5
H38D C382 H38E 109.5
C372 C382 H38F 109.5
H38D C382 H38F 109.5
H38E C382 H38F 109.5
C372 C392 H39D 109.5
C372 C392 H39E 109.5
H39D C392 H39E 109.5
C372 C392 H39F 109.5
H39D C392 H39F 109.5
H39E C392 H39F 109.5
C362 C402 C422 111.2(3)
C362 C402 C412 111.8(3)
C422 C402 C412 109.1(3)
C362 C402 H40D 108.3
C422 C402 H40D 108.3
C412 C402 H40D 108.3
C402 C412 H41D 109.5
C402 C412 H41E 109.5
H41D C412 H41E 109.5
C402 C412 H41F 109.5
H41D C412 H41F 109.5
H41E C412 H41F 109.5
C402 C422 H42B 109.5
C402 C422 H42C 109.5
H42B C422 H42C 109.5
C402 C422 H42D 109.5
H42B C422 H42D 109.5
H42C C422 H42D 109.5
C323 C313 C363 121.4(4)
C323 C313 N321 118.9(3)
C363 C313 N321 119.6(3)
C333 C323 C313 117.8(4)
C333 C323 C373 118.3(3)
C313 C323 C373 123.9(3)
C343 C333 C323 122.2(4)
C343 C333 H33D 118.9
C323 C333 H33D 118.9
C333 C343 C353 119.0(4)
C333 C343 H34C 120.5
C353 C343 H34C 120.5
C343 C353 C363 121.5(4)
C343 C353 H35C 119.2
C363 C353 H35C 119.2
C353 C363 C313 117.9(4)
C353 C363 C403 118.6(3)
C313 C363 C403 123.4(3)
C383 C373 C323 114.0(3)
C383 C373 C393 109.1(3)
C323 C373 C393 109.9(3)
C383 C373 H37E 107.9
C323 C373 H37E 107.9
C393 C373 H37E 107.9
C373 C383 H38G 109.5
C373 C383 H38H 109.5
H38G C383 H38H 109.5
C373 C383 H38I 109.5
H38G C383 H38I 109.5
H38H C383 H38I 109.5
C373 C393 H39G 109.5
C373 C393 H39H 109.5
H39G C393 H39H 109.5
C373 C393 H39I 109.5
H39G C393 H39I 109.5
H39H C393 H39I 109.5
C363 C403 C413 111.0(3)
C363 C403 C423 111.4(3)
C413 C403 C423 109.7(3)
C363 C403 H40E 108.2
C413 C403 H40E 108.2
C423 C403 H40E 108.2
C403 C413 H41G 109.5
C403 C413 H41H 109.5
H41G C413 H41H 109.5
C403 C413 H41I 109.5
H41G C413 H41I 109.5
H41H C413 H41I 109.5
C403 C423 H42E 109.5
C403 C423 H42F 109.5
H42E C423 H42F 109.5
C403 C423 H42G 109.5
H42E C423 H42G 109.5
H42F C423 H42G 109.5
C324 N314 C315 123.9(3)
C324 N314 Co4 122.4(2)
C315 N314 Co4 113.5(2)
C344 N324 C316 123.3(3)
C344 N324 Co4 124.1(2)
C316 N324 Co4 112.4(2)
C384 C314 C364 106.4(3)
C384 C314 C374 109.6(3)
C364 C314 C374 105.7(3)
C384 C314 C324 107.9(3)
C364 C314 C324 118.7(3)
C374 C314 C324 108.2(3)
N314 C324 C334 121.5(3)
N314 C324 C314 126.1(3)
C334 C324 C314 112.4(3)
C344 C334 C324 133.1(3)
C344 C334 H33E 113.5
C324 C334 H33E 113.5
N324 C344 C334 120.2(3)
N324 C344 C354 126.9(3)
C334 C344 C354 112.9(3)
C414 C354 C404 105.9(3)
C414 C354 C394 109.0(3)
C404 C354 C394 105.7(3)
C414 C354 C344 108.9(3)
C404 C354 C344 119.2(3)
C394 C354 C344 107.8(3)
C314 C364 H36E 109.5
C314 C364 H36F 109.5
H36E C364 H36F 109.5
C314 C364 H36G 109.5
H36E C364 H36G 109.5
H36F C364 H36G 109.5
C314 C374 H37F 109.5
C314 C374 H37G 109.5
H37F C374 H37G 109.5
C314 C374 H37H 109.5
H37F C374 H37H 109.5
H37G C374 H37H 109.5
C314 C384 H38J 109.5
C314 C384 H38K 109.5
H38J C384 H38K 109.5
C314 C384 H38L 109.5
H38J C384 H38L 109.5
H38K C384 H38L 109.5
C354 C394 H39J 109.5
C354 C394 H39K 109.5
H39J C394 H39K 109.5
C354 C394 H39L 109.5
H39J C394 H39L 109.5
H39K C394 H39L 109.5
C354 C404 H40F 109.5
C354 C404 H40G 109.5
H40F C404 H40G 109.5
C354 C404 H40H 109.5
H40F C404 H40H 109.5
H40G C404 H40H 109.5
C354 C414 H41J 109.5
C354 C414 H41K 109.5
H41J C414 H41K 109.5
C354 C414 H41L 109.5
H41J C414 H41L 109.5
H41K C414 H41L 109.5
C325 C315 C365 120.9(3)
C325 C315 N314 120.2(3)
C365 C315 N314 118.8(3)
C315 C325 C335 119.0(4)
C315 C325 C375 122.5(3)
C335 C325 C375 118.5(3)
C345 C335 C325 120.9(4)
C345 C335 H33F 119.5
C325 C335 H33F 119.5
C355 C345 C335 119.8(4)
C355 C345 H34D 120.1
C335 C345 H34D 120.1
C345 C355 C365 121.8(4)
C345 C355 H35D 119.1
C365 C355 H35D 119.1
C355 C365 C315 117.5(4)
C355 C365 C405 121.4(3)
C315 C365 C405 120.9(3)
C395 C375 C325 112.4(3)
C395 C375 C385 109.6(3)
C325 C375 C385 110.4(3)
C395 C375 H37I 108.1
C325 C375 H37I 108.1
C385 C375 H37I 108.1
C375 C385 H38M 109.5
C375 C385 H38N 109.5
H38M C385 H38N 109.5
C375 C385 H38O 109.5
H38M C385 H38O 109.5
H38N C385 H38O 109.5
C375 C395 H39M 109.5
C375 C395 H39N 109.5
H39M C395 H39N 109.5
C375 C395 H39O 109.5
H39M C395 H39O 109.5
H39N C395 H39O 109.5
C425 C405 C365 113.3(3)
C425 C405 C415 110.1(3)
C365 C405 C415 111.3(3)
C425 C405 H40I 107.3
C365 C405 H40I 107.3
C415 C405 H40I 107.3
C405 C415 H41M 109.5
C405 C415 H41N 109.5
H41M C415 H41N 109.5
C405 C415 H41O 109.5
H41M C415 H41O 109.5
H41N C415 H41O 109.5
C405 C425 H42H 109.5
C405 C425 H42I 109.5
H42H C425 H42I 109.5
C405 C425 H42J 109.5
H42H C425 H42J 109.5
H42I C425 H42J 109.5
C366 C316 C326 121.9(3)
C366 C316 N324 119.4(3)
C326 C316 N324 118.6(3)
C336 C326 C316 118.0(4)
C336 C326 C376 120.4(4)
C316 C326 C376 121.6(3)
C326 C336 C346 121.2(4)
C326 C336 H33G 119.4
C346 C336 H33G 119.4
C356 C346 C336 119.8(4)
C356 C346 H34E 120.1
C336 C346 H34E 120.1
C346 C356 C366 121.2(4)
C346 C356 H35E 119.4
C366 C356 H35E 119.4
C316 C366 C356 117.7(3)
C316 C366 C406 123.7(3)
C356 C366 C406 118.6(3)
C386 C376 C326 110.5(3)
C386 C376 C396 109.5(4)
C326 C376 C396 113.0(4)
C386 C376 H37J 107.9
C326 C376 H37J 107.9
C396 C376 H37J 107.9
C376 C386 H38P 109.5
C376 C386 H38Q 109.5
H38P C386 H38Q 109.5
C376 C386 H38R 109.5
H38P C386 H38R 109.5
H38Q C386 H38R 109.5
C376 C396 H39P 109.5
C376 C396 H39Q 109.5
H39P C396 H39Q 109.5
C376 C396 H39R 109.5
H39P C396 H39R 109.5
H39Q C396 H39R 109.5
C366 C406 C426 112.6(3)
C366 C406 C416 111.2(3)
C426 C406 C416 108.5(3)
C366 C406 H40J 108.1
C426 C406 H40J 108.1
C416 C406 H40J 108.1
C406 C416 H41P 109.5
C406 C416 H41S 109.5
H41P C416 H41S 109.5
C406 C416 H41Q 109.5
H41P C416 H41Q 109.5
H41S C416 H41Q 109.5
C406 C426 H42N 109.5
C406 C426 H42K 109.5
H42N C426 H42K 109.5
C406 C426 H42L 109.5
H42N C426 H42L 109.5
H42K C426 H42L 109.5

loop_
_geom_bond_atom_site_label_1
_geom_bond_atom_site_label_2
_geom_bond_distance
Co1 O1 1.921(4)
Co1 N21 1.939(3)
Co1 O1' 1.942(8)
Co1 N11 1.945(3)
Co1 O2' 2.127(9)
Co1 C1' 2.37(3)
Co2 N24 1.943(3)
Co2 N14 1.951(3)
Co2 O3' 1.957(8)
Co2 O3 1.985(3)
Co2 O2 2.138(5)
Co2 C1 2.430(9)
C1 O1 1.276(8)
C1 O2 1.290(7)
C1 O3 1.294(7)
C1' O3' 1.27(2)
C1' O2' 1.279(15)
C1' O1' 1.28(2)
N11 C21 1.338(4)
N11 C12 1.431(5)
N21 C41 1.344(4)
N21 C13 1.451(5)
C11 C81 1.539(5)
C11 C21 1.548(5)
C11 C61 1.550(5)
C11 C71 1.550(5)
C21 C31 1.402(5)
C31 C41 1.410(5)
C31 H31A 0.9500
C41 C51 1.565(5)
C51 C91 1.534(5)
C51 C111 1.538(5)
C51 C101 1.550(5)
C61 H61A 0.9800
C61 H61B 0.9800
C61 H61C 0.9800
C71 H71A 0.9800
C71 H71B 0.9800
C71 H71C 0.9800
C81 H81A 0.9800
C81 H81B 0.9800
C81 H81C 0.9800
C91 H91A 0.9800
C91 H91B 0.9800
C91 H91C 0.9800
C101 H10A 0.9800
C101 H10B 0.9800
C101 H10C 0.9800
C111 H11A 0.9800
C111 H11B 0.9800
C111 H11C 0.9800
C12 C22 1.396(6)
C12 C62 1.409(6)
C22 C32 1.386(6)
C22 C72 1.514(6)
C32 C42 1.368(6)
C32 H32A 0.9500
C42 C52 1.371(6)
C42 H42A 0.9500
C52 C62 1.397(6)
C52 H52A 0.9500
C62 C102 1.506(6)
C72 C92 1.519(6)
C72 C82 1.521(6)
C72 H72A 1.0000
C82 H82A 0.9800
C82 H82B 0.9800
C82 H82C 0.9800
C92 H92A 0.9800
C92 H92B 0.9800
C92 H92C 0.9800
C102 C112 1.524(6)
C102 C122 1.527(5)
C102 H10D 1.0000
C112 H11D 0.9800
C112 H11E 0.9800
C112 H11F 0.9800
C122 H12A 0.9800
C122 H12B 0.9800
C122 H12C 0.9800
C13 C63 1.403(5)
C13 C23 1.408(5)
C23 C33 1.403(5)
C23 C73 1.509(6)
C33 C43 1.361(6)
C33 H33A 0.9500
C43 C53 1.372(6)
C43 H43A 0.9500
C53 C63 1.398(5)
C53 H53A 0.9500
C63 C103 1.526(5)
C73 C93 1.529(6)
C73 C83 1.541(6)
C73 H73A 1.0000
C83 H83A 0.9800
C83 H83B 0.9800
C83 H83C 0.9800
C93 H93A 0.9800
C93 H93B 0.9800
C93 H93C 0.9800
C103 C123 1.517(5)
C103 C113 1.527(5)
C103 H10E 1.0000
C113 H11G 0.9800
C113 H11H 0.9800
C113 H11I 0.9800
C123 H12D 0.9800
C123 H12E 0.9800
C123 H12F 0.9800
N14 C24 1.325(4)
N14 C15 1.436(4)
N24 C44 1.328(5)
N24 C16 1.438(5)
C14 C84 1.529(5)
C14 C64 1.533(6)
C14 C74 1.542(5)
C14 C24 1.563(5)
C24 C34 1.400(5)
C34 C44 1.405(5)
C34 H34A 0.9500
C44 C54 1.564(5)
C54 C104 1.529(6)
C54 C114 1.539(6)
C54 C94 1.540(6)
C64 H64A 0.9800
C64 H64B 0.9800
C64 H64C 0.9800
C74 H74A 0.9800
C74 H74B 0.9800
C74 H74C 0.9800
C84 H84A 0.9800
C84 H84B 0.9800
C84 H84C 0.9800
C94 H94A 0.9800
C94 H94B 0.9800
C94 H94C 0.9800
C104 H10F 0.9800
C104 H10G 0.9800
C104 H10H 0.9800
C114 H11J 0.9800
C114 H11K 0.9800
C114 H11L 0.9800
C15 C25 1.399(5)
C15 C65 1.408(5)
C25 C35 1.386(5)
C25 C75 1.528(5)
C35 C45 1.368(6)
C35 H35A 0.9500
C45 C55 1.367(6)
C45 H45A 0.9500
C55 C65 1.392(5)
C55 H55A 0.9500
C65 C105 1.512(5)
C75 C95 1.525(5)
C75 C85 1.536(5)
C75 H75A 1.0000
C85 H85A 0.9800
C85 H85B 0.9800
C85 H85C 0.9800
C95 H95A 0.9800
C95 H95B 0.9800
C95 H95C 0.9800
C105 C115 1.515(5)
C105 C125 1.522(6)
C105 H10I 1.0000
C115 H11M 0.9800
C115 H11N 0.9800
C115 H11O 0.9800
C125 H12G 0.9800
C125 H12H 0.9800
C125 H12I 0.9800
C16 C66 1.394(5)
C16 C26 1.406(5)
C26 C36 1.389(5)
C26 C76 1.513(6)
C36 C46 1.373(6)
C36 H36A 0.9500
C46 C56 1.389(5)
C46 H46A 0.9500
C56 C66 1.399(5)
C56 H56A 0.9500
C66 C106 1.528(5)
C76 C96 1.526(7)
C76 C86 1.528(6)
C76 H76A 1.0000
C86 H86A 0.9800
C86 H86B 0.9800
C86 H86C 0.9800
C96 H96A 0.9800
C96 H96B 0.9800
C96 H96C 0.9800
C106 C126 1.525(5)
C106 C116 1.535(5)
C106 H10J 1.0000
C116 H11P 0.9800
C116 H11Q 0.9800
C116 H11R 0.9800
C126 H12J 0.9800
C126 H12K 0.9800
C126 H12L 0.9800
Co3 N311 1.950(3)
Co3 N321 1.951(3)
Co3 O4 1.970(3)
Co3 O5 2.218(3)
Co3 C2 2.447(4)
Co4 N324 1.943(3)
Co4 N314 1.952(3)
Co4 O6 1.979(2)
Co4 O5 2.211(3)
Co4 C2 2.448(4)
C2 O6 1.263(4)
C2 O4 1.266(4)
C2 O5 1.321(4)
N311 C321 1.334(4)
N311 C312 1.437(5)
N321 C341 1.333(4)
N321 C313 1.443(5)
C311 C381 1.536(5)
C311 C371 1.544(6)
C311 C361 1.546(5)
C311 C321 1.562(5)
C321 C331 1.398(5)
C331 C341 1.407(5)
C331 H33B 0.9500
C341 C351 1.577(5)
C351 C391 1.528(5)
C351 C401 1.538(5)
C351 C411 1.538(6)
C361 H36B 0.9800
C361 H36C 0.9800
C361 H36D 0.9800
C371 H37A 0.9800
C371 H37B 0.9800
C371 H37C 0.9800
C381 H38A 0.9800
C381 H38B 0.9800
C381 H38C 0.9800
C391 H39A 0.9800
C391 H39B 0.9800
C391 H39C 0.9800
C401 H40A 0.9800
C401 H40B 0.9800
C401 H40C 0.9800
C411 H41A 0.9800
C411 H41B 0.9800
C411 H41C 0.9800
C312 C362 1.403(5)
C312 C322 1.410(5)
C322 C332 1.386(5)
C322 C372 1.511(5)
C332 C342 1.384(6)
C332 H33C 0.9500
C342 C352 1.374(5)
C342 H34B 0.9500
C352 C362 1.383(5)
C352 H35B 0.9500
C362 C402 1.513(5)
C372 C392 1.514(6)
C372 C382 1.518(5)
C372 H37D 1.0000
C382 H38D 0.9800
C382 H38E 0.9800
C382 H38F 0.9800
C392 H39D 0.9800
C392 H39E 0.9800
C392 H39F 0.9800
C402 C422 1.530(5)
C402 C412 1.534(5)
C402 H40D 1.0000
C412 H41D 0.9800
C412 H41E 0.9800
C412 H41F 0.9800
C422 H42B 0.9800
C422 H42C 0.9800
C422 H42D 0.9800
C313 C323 1.399(5)
C313 C363 1.406(5)
C323 C333 1.391(5)
C323 C373 1.525(5)
C333 C343 1.376(6)
C333 H33D 0.9500
C343 C353 1.386(5)
C343 H34C 0.9500
C353 C363 1.393(5)
C353 H35C 0.9500
C363 C403 1.518(5)
C373 C383 1.522(6)
C373 C393 1.529(5)
C373 H37E 1.0000
C383 H38G 0.9800
C383 H38H 0.9800
C383 H38I 0.9800
C393 H39G 0.9800
C393 H39H 0.9800
C393 H39I 0.9800
C403 C413 1.524(5)
C403 C423 1.529(5)
C403 H40E 1.0000
C413 H41G 0.9800
C413 H41H 0.9800
C413 H41I 0.9800
C423 H42E 0.9800
C423 H42F 0.9800
C423 H42G 0.9800
N314 C324 1.345(4)
N314 C315 1.423(4)
N324 C344 1.338(4)
N324 C316 1.446(4)
C314 C384 1.530(5)
C314 C364 1.532(5)
C314 C374 1.532(5)
C314 C324 1.569(5)
C324 C334 1.405(5)
C334 C344 1.400(5)
C334 H33E 0.9500
C344 C354 1.556(5)
C354 C414 1.527(5)
C354 C404 1.529(5)
C354 C394 1.547(6)
C364 H36E 0.9800
C364 H36F 0.9800
C364 H36G 0.9800
C374 H37F 0.9800
C374 H37G 0.9800
C374 H37H 0.9800
C384 H38J 0.9800
C384 H38K 0.9800
C384 H38L 0.9800
C394 H39J 0.9800
C394 H39K 0.9800
C394 H39L 0.9800
C404 H40F 0.9800
C404 H40G 0.9800
C404 H40H 0.9800
C414 H41J 0.9800
C414 H41K 0.9800
C414 H41L 0.9800
C315 C325 1.388(5)
C315 C365 1.419(5)
C325 C335 1.394(5)
C325 C375 1.530(5)
C335 C345 1.377(6)
C335 H33F 0.9500
C345 C355 1.376(6)
C345 H34D 0.9500
C355 C365 1.391(5)
C355 H35D 0.9500
C365 C405 1.517(5)
C375 C395 1.517(5)
C375 C385 1.532(6)
C375 H37I 1.0000
C385 H38M 0.9800
C385 H38N 0.9800
C385 H38O 0.9800
C395 H39M 0.9800
C395 H39N 0.9800
C395 H39O 0.9800
C405 C425 1.516(5)
C405 C415 1.519(5)
C405 H40I 1.0000
C415 H41M 0.9800
C415 H41N 0.9800
C415 H41O 0.9800
C425 H42H 0.9800
C425 H42I 0.9800
C425 H42J 0.9800
C316 C366 1.395(5)
C316 C326 1.409(5)
C326 C336 1.382(5)
C326 C376 1.517(5)
C336 C346 1.387(6)
C336 H33G 0.9500
C346 C356 1.382(5)
C346 H34E 0.9500
C356 C366 1.396(5)
C356 H35E 0.9500
C366 C406 1.513(5)
C376 C386 1.505(5)
C376 C396 1.527(6)
C376 H37J 1.0000
C386 H38P 0.9800
C386 H38Q 0.9800
C386 H38R 0.9800
C396 H39P 0.9800
C396 H39Q 0.9800
C396 H39R 0.9800
C406 C426 1.517(5)
C406 C416 1.532(5)
C406 H40J 1.0000
C416 H41P 0.9800
C416 H41S 0.9800
C416 H41Q 0.9800
C426 H42N 0.9800
C426 H42K 0.9800
C426 H42L 0.9800

loop_
_geom_torsion_atom_site_label_1
_geom_torsion_atom_site_label_2
_geom_torsion_atom_site_label_3
_geom_torsion_atom_site_label_4
_geom_torsion
N24 Co2 C1 O1 -71(9)
N14 Co2 C1 O1 93(9)
O3' Co2 C1 O1 4(8)
O3 Co2 C1 O1 15(9)
O2 Co2 C1 O1 -167(9)
N24 Co2 C1 O2 95.5(4)
N14 Co2 C1 O2 -100.0(3)
O3' Co2 C1 O2 171(3)
O3 Co2 C1 O2 -178.9(6)
N24 Co2 C1 O3 -85.6(5)
N14 Co2 C1 O3 78.9(5)
O3' Co2 C1 O3 -10(3)
O2 Co2 C1 O3 178.9(6)
O2 C1 O1 Co1 2.1(7)
O3 C1 O1 Co1 -177.8(6)
Co2 C1 O1 Co1 168(8)
N21 Co1 O1 C1 119.3(4)
O1' Co1 O1 C1 124(9)
N11 Co1 O1 C1 -112.0(5)
O2' Co1 O1 C1 -0.3(8)
C1' Co1 O1 C1 2.1(12)
O1 C1 O2 Co2 179.1(6)
O3 C1 O2 Co2 -1.0(5)
N24 Co2 O2 C1 -113.6(4)
N14 Co2 O2 C1 104.4(3)
O3' Co2 O2 C1 -4.5(14)
O3 Co2 O2 C1 0.6(3)
O1 C1 O3 Co2 -179.0(6)
O2 C1 O3 Co2 1.1(6)
N24 Co2 O3 C1 120.3(4)
N14 Co2 O3 C1 -120.0(4)
O3' Co2 O3 C1 24(7)
O2 Co2 O3 C1 -0.6(3)
O1 Co1 C1' O3' -39(7)
N21 Co1 C1' O3' -123(7)
O1' Co1 C1' O3' -54(8)
N11 Co1 C1' O3' 44(7)
O2' Co1 C1' O3' 137(7)
O1 Co1 C1' O2' -176.1(18)
N21 Co1 C1' O2' 100.3(11)
O1' Co1 C1' O2' 169.3(17)
N11 Co1 C1' O2' -93.1(11)
O1 Co1 C1' O1' 15(3)
N21 Co1 C1' O1' -69.0(18)
N11 Co1 C1' O1' 97.6(19)
O2' Co1 C1' O1' -169.3(17)
O3' C1' O1' Co1 169.3(16)
O2' C1' O1' Co1 -10.7(16)
O1 Co1 O1' C1' -46(7)
N21 Co1 O1' C1' 130.3(11)
N11 Co1 O1' C1' -106.2(15)
O2' Co1 O1' C1' 6.3(10)
O3' C1' O2' Co1 -170.2(15)
O1' C1' O2' Co1 9.8(15)
O1 Co1 O2' C1' 2.1(10)
N21 Co1 O2' C1' -109.0(9)
O1' Co1 O2' C1' -6.4(10)
N11 Co1 O2' C1' 109.4(9)
O2' C1' O3' Co2 -12(2)
O1' C1' O3' Co2 168(2)
Co1 C1' O3' Co2 -144(6)
N24 Co2 O3' C1' 123.2(14)
N14 Co2 O3' C1' -106.4(13)
O3 Co2 O3' C1' -147(8)
O2 Co2 O3' C1' 6.7(10)
C1 Co2 O3' C1' 0.6(14)
O1 Co1 N11 C21 -118.5(3)
N21 Co1 N11 C21 20.5(3)
O1' Co1 N11 C21 -109.3(8)
O2' Co1 N11 C21 171.5(6)
C1' Co1 N11 C21 -149.5(7)
O1 Co1 N11 C12 60.7(4)
N21 Co1 N11 C12 -160.3(3)
O1' Co1 N11 C12 69.9(8)
O2' Co1 N11 C12 -9.3(6)
C1' Co1 N11 C12 29.7(8)
O1 Co1 N21 C41 114.8(4)
O1' Co1 N21 C41 114.0(11)
N11 Co1 N21 C41 -21.4(3)
O2' Co1 N21 C41 -168.9(6)
C1' Co1 N21 C41 147.8(8)
O1 Co1 N21 C13 -60.0(4)
O1' Co1 N21 C13 -60.8(11)
N11 Co1 N21 C13 163.9(3)
O2' Co1 N21 C13 16.3(6)
C1' Co1 N21 C13 -27.0(8)
C12 N11 C21 C31 171.1(4)
Co1 N11 C21 C31 -9.8(5)
C12 N11 C21 C11 -10.1(6)
Co1 N11 C21 C11 169.0(3)
C81 C11 C21 N11 123.5(4)
C61 C11 C21 N11 2.7(6)
C71 C11 C21 N11 -117.7(4)
C81 C11 C21 C31 -57.7(4)
C61 C11 C21 C31 -178.4(3)
C71 C11 C21 C31 61.1(4)
N11 C21 C31 C41 -7.7(7)
C11 C21 C31 C41 173.3(4)
C13 N21 C41 C31 -174.2(3)
Co1 N21 C41 C31 11.5(4)
C13 N21 C41 C51 8.5(6)
Co1 N21 C41 C51 -165.8(3)
C21 C31 C41 N21 6.7(7)
C21 C31 C41 C51 -175.6(4)
N21 C41 C51 C91 -4.4(6)
C31 C41 C51 C91 178.1(3)
N21 C41 C51 C111 116.4(4)
C31 C41 C51 C111 -61.1(4)
N21 C41 C51 C101 -125.6(4)
C31 C41 C51 C101 56.9(4)
C21 N11 C12 C22 -81.0(5)
Co1 N11 C12 C22 99.8(4)
C21 N11 C12 C62 104.7(4)
Co1 N11 C12 C62 -74.4(4)
C62 C12 C22 C32 -1.7(6)
N11 C12 C22 C32 -175.9(3)
C62 C12 C22 C72 177.0(4)
N11 C12 C22 C72 2.9(6)
C12 C22 C32 C42 -0.3(6)
C72 C22 C32 C42 -179.0(4)
C22 C32 C42 C52 0.8(7)
C32 C42 C52 C62 0.7(7)
C42 C52 C62 C12 -2.6(6)
C42 C52 C62 C102 -179.4(4)
C22 C12 C62 C52 3.1(6)
N11 C12 C62 C52 177.2(3)
C22 C12 C62 C102 179.7(4)
N11 C12 C62 C102 -6.2(6)
C32 C22 C72 C92 -42.2(5)
C12 C22 C72 C92 139.1(4)
C32 C22 C72 C82 83.0(5)
C12 C22 C72 C82 -95.8(5)
C52 C62 C102 C112 70.4(5)
C12 C62 C102 C112 -106.2(4)
C52 C62 C102 C122 -52.5(5)
C12 C62 C102 C122 130.9(4)
C41 N21 C13 C63 83.9(4)
Co1 N21 C13 C63 -101.6(3)
C41 N21 C13 C23 -99.8(4)
Co1 N21 C13 C23 74.7(4)
C63 C13 C23 C33 -2.0(5)
N21 C13 C23 C33 -178.2(3)
C63 C13 C23 C73 179.2(4)
N21 C13 C23 C73 2.9(5)
C13 C23 C33 C43 1.8(6)
C73 C23 C33 C43 -179.3(4)
C23 C33 C43 C53 -0.6(6)
C33 C43 C53 C63 -0.5(6)
C43 C53 C63 C13 0.3(5)
C43 C53 C63 C103 179.4(3)
C23 C13 C63 C53 1.0(5)
N21 C13 C63 C53 177.3(3)
C23 C13 C63 C103 -178.0(3)
N21 C13 C63 C103 -1.8(5)
C33 C23 C73 C93 54.0(5)
C13 C23 C73 C93 -127.2(4)
C33 C23 C73 C83 -67.6(5)
C13 C23 C73 C83 111.2(4)
C53 C63 C103 C123 56.7(4)
C13 C63 C103 C123 -124.2(4)
C53 C63 C103 C113 -66.6(4)
C13 C63 C103 C113 112.4(4)
N24 Co2 N14 C24 -3.8(3)
O3' Co2 N14 C24 -144.7(10)
O3 Co2 N14 C24 -137.4(4)
O2 Co2 N14 C24 147.3(3)
C1 Co2 N14 C24 -172.7(3)
N24 Co2 N14 C15 170.4(2)
O3' Co2 N14 C15 29.6(10)
O3 Co2 N14 C15 36.9(3)
O2 Co2 N14 C15 -38.5(3)
C1 Co2 N14 C15 1.5(3)
N14 Co2 N24 C44 4.2(3)
O3' Co2 N24 C44 144.4(8)
O3 Co2 N24 C44 131.9(3)
O2 Co2 N24 C44 -145.6(3)
C1 Co2 N24 C44 171.8(3)
N14 Co2 N24 C16 -175.9(2)
O3' Co2 N24 C16 -35.7(8)
O3 Co2 N24 C16 -48.2(3)
O2 Co2 N24 C16 34.3(3)
C1 Co2 N24 C16 -8.3(4)
C15 N14 C24 C34 -172.5(3)
Co2 N14 C24 C34 0.7(5)
C15 N14 C24 C14 7.7(6)
Co2 N14 C24 C14 -179.0(3)
C84 C14 C24 N14 -121.4(4)
C64 C14 C24 N14 120.0(4)
C74 C14 C24 N14 0.3(6)
C84 C14 C24 C34 58.9(4)
C64 C14 C24 C34 -59.8(4)
C74 C14 C24 C34 -179.5(3)
N14 C24 C34 C44 4.1(7)
C14 C24 C34 C44 -176.1(4)
C16 N24 C44 C34 178.7(3)
Co2 N24 C44 C34 -1.4(5)
C16 N24 C44 C54 -1.0(6)
Co2 N24 C44 C54 178.9(3)
C24 C34 C44 N24 -3.7(7)
C24 C34 C44 C54 176.0(4)
N24 C44 C54 C104 -0.2(6)
C34 C44 C54 C104 -179.8(4)
N24 C44 C54 C114 -120.7(4)
C34 C44 C54 C114 59.6(4)
N24 C44 C54 C94 120.7(4)
C34 C44 C54 C94 -59.0(4)
C24 N14 C15 C25 85.2(5)
Co2 N14 C15 C25 -88.8(3)
C24 N14 C15 C65 -98.6(4)
Co2 N14 C15 C65 87.4(3)
C65 C15 C25 C35 0.8(5)
N14 C15 C25 C35 176.9(3)
C65 C15 C25 C75 179.3(3)
N14 C15 C25 C75 -4.6(5)
C15 C25 C35 C45 -0.4(6)
C75 C25 C35 C45 -179.0(4)
C25 C35 C45 C55 -0.5(6)
C35 C45 C55 C65 1.1(6)
C45 C55 C65 C15 -0.7(6)
C45 C55 C65 C105 177.8(4)
C25 C15 C65 C55 -0.3(5)
N14 C15 C65 C55 -176.4(3)
C25 C15 C65 C105 -178.7(3)
N14 C15 C65 C105 5.2(5)
C35 C25 C75 C95 54.6(5)
C15 C25 C75 C95 -123.9(4)
C35 C25 C75 C85 -68.3(5)
C15 C25 C75 C85 113.3(4)
C55 C65 C105 C115 -53.7(5)
C15 C65 C105 C115 124.7(4)
C55 C65 C105 C125 69.5(5)
C15 C65 C105 C125 -112.0(4)
C44 N24 C16 C66 -91.7(4)
Co2 N24 C16 C66 88.3(3)
C44 N24 C16 C26 90.7(5)
Co2 N24 C16 C26 -89.2(3)
C66 C16 C26 C36 1.3(6)
N24 C16 C26 C36 178.8(3)
C66 C16 C26 C76 -179.3(4)
N24 C16 C26 C76 -1.8(6)
C16 C26 C36 C46 -1.6(6)
C76 C26 C36 C46 178.9(4)
C26 C36 C46 C56 1.0(6)
C36 C46 C56 C66 0.1(6)
C26 C16 C66 C56 -0.3(5)
N24 C16 C66 C56 -177.8(3)
C26 C16 C66 C106 -178.6(3)
N24 C16 C66 C106 4.0(5)
C46 C56 C66 C16 -0.4(5)
C46 C56 C66 C106 177.9(3)
C36 C26 C76 C96 -77.2(5)
C16 C26 C76 C96 103.4(5)
C36 C26 C76 C86 46.0(6)
C16 C26 C76 C86 -133.4(4)
C16 C66 C106 C126 -110.7(4)
C56 C66 C106 C126 71.0(4)
C16 C66 C106 C116 125.3(4)
C56 C66 C106 C116 -53.0(4)
N311 Co3 C2 O6 68(11)
N321 Co3 C2 O6 -97(11)
O4 Co3 C2 O6 -9(11)
O5 Co3 C2 O6 171(100)
N311 Co3 C2 O4 76.5(3)
N321 Co3 C2 O4 -87.7(2)
O5 Co3 C2 O4 -179.9(3)
N311 Co3 C2 O5 -103.6(2)
N321 Co3 C2 O5 92.2(2)
O4 Co3 C2 O5 179.9(3)
N311 Co3 C2 Co4 -103.7(2)
N321 Co3 C2 Co4 92.1(2)
O4 Co3 C2 Co4 179.8(3)
O5 Co3 C2 Co4 -0.09(14)
N324 Co4 C2 O6 -83.0(2)
N314 Co4 C2 O6 76.2(3)
O5 Co4 C2 O6 -179.6(3)
N324 Co4 C2 O4 -89(14)
N314 Co4 C2 O4 70(14)
O6 Co4 C2 O4 -6(14)
O5 Co4 C2 O4 174(100)
N324 Co4 C2 O5 96.6(2)
N314 Co4 C2 O5 -104.2(2)
O6 Co4 C2 O5 179.6(3)
N324 Co4 C2 Co3 96.7(2)
N314 Co4 C2 Co3 -104.1(2)
O6 Co4 C2 Co3 179.7(3)
O5 Co4 C2 Co3 0.09(14)
O6 C2 O4 Co3 179.7(3)
O5 C2 O4 Co3 -0.1(3)
Co4 C2 O4 Co3 -174(100)
N311 Co3 O4 C2 -124.3(2)
N321 Co3 O4 C2 113.7(2)
O5 Co3 O4 C2 0.0(2)
O6 C2 O5 Co4 0.4(3)
O4 C2 O5 Co4 -179.9(3)
Co3 C2 O5 Co4 -179.92(12)
O6 C2 O5 Co3 -179.7(3)
O4 C2 O5 Co3 0.1(3)
Co4 C2 O5 Co3 179.92(12)
N324 Co4 O5 C2 -108.0(2)
N314 Co4 O5 C2 105.9(2)
O6 Co4 O5 C2 -0.24(19)
N324 Co4 O5 Co3 -108.4(6)
N314 Co4 O5 Co3 105.6(6)
O6 Co4 O5 Co3 -0.6(6)
C2 Co4 O5 Co3 -0.4(5)
N311 Co3 O5 C2 106.2(2)
N321 Co3 O5 C2 -111.2(2)
O4 Co3 O5 C2 0.0(2)
N311 Co3 O5 Co4 106.6(6)
N321 Co3 O5 Co4 -110.9(6)
O4 Co3 O5 Co4 0.3(6)
C2 Co3 O5 Co4 0.4(5)
O4 C2 O6 Co4 179.8(3)
O5 C2 O6 Co4 -0.4(3)
Co3 C2 O6 Co4 -171(100)
N324 Co4 O6 C2 117.1(2)
N314 Co4 O6 C2 -124.5(2)
O5 Co4 O6 C2 0.2(2)
N321 Co3 N311 C321 30.6(3)
O4 Co3 N311 C321 -102.0(3)
O5 Co3 N311 C321 179.4(2)
C2 Co3 N311 C321 -136.9(3)
N321 Co3 N311 C312 -152.8(3)
O4 Co3 N311 C312 74.6(3)
O5 Co3 N311 C312 -4.0(3)
C2 Co3 N311 C312 39.8(3)
N311 Co3 N321 C341 -29.5(3)
O4 Co3 N321 C341 101.8(3)
O5 Co3 N321 C341 178.1(2)
C2 Co3 N321 C341 138.6(3)
N311 Co3 N321 C313 158.4(2)
O4 Co3 N321 C313 -70.3(3)
O5 Co3 N321 C313 6.0(3)
C2 Co3 N321 C313 -33.4(3)
C312 N311 C321 C331 167.5(3)
Co3 N311 C321 C331 -16.1(5)
C312 N311 C321 C311 -15.5(6)
Co3 N311 C321 C311 161.0(3)
C381 C311 C321 N311 133.0(4)
C371 C311 C321 N311 -109.4(4)
C361 C311 C321 N311 10.2(6)
C381 C311 C321 C331 -49.7(5)
C371 C311 C321 C331 67.9(4)
C361 C311 C321 C331 -172.5(3)
N311 C321 C331 C341 -10.1(6)
C311 C321 C331 C341 172.4(4)
C313 N321 C341 C331 -174.7(3)
Co3 N321 C341 C331 13.8(4)
C313 N321 C341 C351 5.9(6)
Co3 N321 C341 C351 -165.6(3)
C321 C331 C341 N321 11.5(6)
C321 C331 C341 C351 -169.0(4)
N321 C341 C351 C391 0.7(6)
C331 C341 C351 C391 -178.8(3)
N321 C341 C351 C401 -121.5(4)
C331 C341 C351 C401 59.0(4)
N321 C341 C351 C411 120.9(4)
C331 C341 C351 C411 -58.6(4)
C321 N311 C312 C362 103.5(4)
Co3 N311 C312 C362 -72.9(4)
C321 N311 C312 C322 -78.8(5)
Co3 N311 C312 C322 104.8(3)
C362 C312 C322 C332 -1.0(5)
N311 C312 C322 C332 -178.7(3)
C362 C312 C322 C372 177.7(3)
N311 C312 C322 C372 0.0(5)
C312 C322 C332 C342 0.0(6)
C372 C322 C332 C342 -178.7(4)
C322 C332 C342 C352 1.0(6)
C332 C342 C352 C362 -1.1(6)
C342 C352 C362 C312 0.2(6)
C342 C352 C362 C402 -178.0(4)
C322 C312 C362 C352 0.9(5)
N311 C312 C362 C352 178.6(3)
C322 C312 C362 C402 179.1(3)
N311 C312 C362 C402 -3.2(5)
C332 C322 C372 C392 76.2(5)
C312 C322 C372 C392 -102.5(5)
C332 C322 C372 C382 -46.6(5)
C312 C322 C372 C382 134.7(4)
C352 C362 C402 C422 -59.7(5)
C312 C362 C402 C422 122.2(4)
C352 C362 C402 C412 62.4(5)
C312 C362 C402 C412 -115.7(4)
C341 N321 C313 C323 -95.3(4)
Co3 N321 C313 C323 76.3(4)
C341 N321 C313 C363 86.6(4)
Co3 N321 C313 C363 -101.8(3)
C363 C313 C323 C333 -4.9(5)
N321 C313 C323 C333 177.0(3)
C363 C313 C323 C373 175.1(3)
N321 C313 C323 C373 -3.0(5)
C313 C323 C333 C343 0.7(6)
C373 C323 C333 C343 -179.3(4)
C323 C333 C343 C353 3.1(6)
C333 C343 C353 C363 -2.7(6)
C343 C353 C363 C313 -1.3(6)
C343 C353 C363 C403 176.5(4)
C323 C313 C363 C353 5.2(5)
N321 C313 C363 C353 -176.7(3)
C323 C313 C363 C403 -172.5(3)
N321 C313 C363 C403 5.6(5)
C333 C323 C373 C383 -65.2(5)
C313 C323 C373 C383 114.8(4)
C333 C323 C373 C393 57.7(5)
C313 C323 C373 C393 -122.3(4)
C353 C363 C403 C413 -63.3(5)
C313 C363 C403 C413 114.4(4)
C353 C363 C403 C423 59.3(5)
C313 C363 C403 C423 -123.0(4)
N324 Co4 N314 C324 -7.3(3)
O6 Co4 N314 C324 -136.2(3)
O5 Co4 N314 C324 145.0(2)
C2 Co4 N314 C324 -170.9(2)
N324 Co4 N314 C315 167.2(2)
O6 Co4 N314 C315 38.4(3)
O5 Co4 N314 C315 -40.4(3)
C2 Co4 N314 C315 3.6(3)
N314 Co4 N324 C344 6.6(3)
O6 Co4 N324 C344 135.7(3)
O5 Co4 N324 C344 -148.4(3)
C2 Co4 N324 C344 171.2(3)
N314 Co4 N324 C316 -168.8(2)
O6 Co4 N324 C316 -39.8(3)
O5 Co4 N324 C316 36.1(3)
C2 Co4 N324 C316 -4.3(3)
C315 N314 C324 C334 -172.5(3)
Co4 N314 C324 C334 1.5(5)
C315 N314 C324 C314 5.9(6)
Co4 N314 C324 C314 179.9(3)
C384 C314 C324 N314 -122.9(4)
C364 C314 C324 N314 -1.8(6)
C374 C314 C324 N314 118.6(4)
C384 C314 C324 C334 55.6(4)
C364 C314 C324 C334 176.7(3)
C374 C314 C324 C334 -62.9(4)
N314 C324 C334 C344 9.4(6)
C314 C324 C334 C344 -169.2(4)
C316 N324 C344 C334 175.1(3)
Co4 N324 C344 C334 0.1(5)
C316 N324 C344 C354 -5.4(5)
Co4 N324 C344 C354 179.6(3)
C324 C334 C344 N324 -10.3(6)
C324 C334 C344 C354 170.1(4)
N324 C344 C354 C414 125.9(4)
C334 C344 C354 C414 -54.5(4)
N324 C344 C354 C404 4.3(6)
C334 C344 C354 C404 -176.1(3)
N324 C344 C354 C394 -116.0(4)
C334 C344 C354 C394 63.6(4)
C324 N314 C315 C325 91.9(4)
Co4 N314 C315 C325 -82.5(4)
C324 N314 C315 C365 -91.5(4)
Co4 N314 C315 C365 94.1(3)
C365 C315 C325 C335 3.8(5)
N314 C315 C325 C335 -179.6(3)
C365 C315 C325 C375 -177.5(3)
N314 C315 C325 C375 -1.0(5)
C315 C325 C335 C345 -1.9(6)
C375 C325 C335 C345 179.5(4)
C325 C335 C345 C355 -0.5(6)
C335 C345 C355 C365 0.9(6)
C345 C355 C365 C315 1.0(6)
C345 C355 C365 C405 177.5(4)
C325 C315 C365 C355 -3.4(5)
N314 C315 C365 C355 -180.0(3)
C325 C315 C365 C405 -179.9(3)
N314 C315 C365 C405 3.5(5)
C315 C325 C375 C395 -116.0(4)
C335 C325 C375 C395 62.6(5)
C315 C325 C375 C385 121.3(4)
C335 C325 C375 C385 -60.1(4)
C355 C365 C405 C425 -25.8(5)
C315 C365 C405 C425 150.6(4)
C355 C365 C405 C415 99.0(4)
C315 C365 C405 C415 -84.6(4)
C344 N324 C316 C366 -91.2(4)
Co4 N324 C316 C366 84.4(3)
C344 N324 C316 C326 91.3(4)
Co4 N324 C316 C326 -93.2(3)
C366 C316 C326 C336 3.9(5)
N324 C316 C326 C336 -178.6(3)
C366 C316 C326 C376 -176.4(3)
N324 C316 C326 C376 1.1(5)
C316 C326 C336 C346 0.3(5)
C376 C326 C336 C346 -179.5(4)
C326 C336 C346 C356 -3.1(6)
C336 C346 C356 C366 1.8(6)
C326 C316 C366 C356 -5.1(5)
N324 C316 C366 C356 177.4(3)
C326 C316 C366 C406 175.8(3)
N324 C316 C366 C406 -1.6(5)
C346 C356 C366 C316 2.2(5)
C346 C356 C366 C406 -178.7(3)
C336 C326 C376 C386 -77.5(5)
C316 C326 C376 C386 102.8(4)
C336 C326 C376 C396 45.7(5)
C316 C326 C376 C396 -134.1(4)
C316 C366 C406 C426 -122.7(4)
C356 C366 C406 C426 58.2(5)
C316 C366 C406 C416 115.2(4)
C356 C366 C406 C416 -63.8(5)
